data_4348958
loop_
_publ_author_name
'Mori, Koya'
'Eguchi, Rumi'
'Karasawa, Satoru'
'Koga, Noboru'

_publ_section_title
;
 Diazopyridine--Ni(ii) complexes exhibiting intra-chain ferromagnetic
 interaction after irradiation: formation of magnetic gel
;
_journal_issue 10
_journal_name_full 'Inorganic Chemistry Frontiers'
_journal_page_first 917
_journal_paper_doi 10.1039/C5QI00109A
_journal_volume 2
_journal_year 2015
_chemical_formula_moiety 'C52 H62 F12 N6 Ni O4 '
_chemical_formula_sum 'C52 H62 F12 N6 Ni O4'
_chemical_formula_weight 1121.78
_space_group_IT_number 14
_space_group_name_Hall '-P 2ybc'
_space_group_name_H-M_alt 'P 1 21/c 1'
_symmetry_cell_setting monoclinic
_symmetry_Int_Tables_number 14
_symmetry_space_group_name_Hall '-P 2ybc'
_symmetry_space_group_name_H-M 'P 1 21/c 1'
_audit_update_record
;
2015-06-14 deposited with the CCDC.
2015-08-05 downloaded from the CCDC.
;
_cell_angle_alpha 90.0000
_cell_angle_beta 105.098(4)
_cell_angle_gamma 90.0000
_cell_formula_units_Z 4
_cell_length_a 11.0039(6)
_cell_length_b 45.083(3)
_cell_length_c 11.3568(7)
_cell_measurement_reflns_used 51914
_cell_measurement_temperature 123
_cell_measurement_theta_max 68.3
_cell_measurement_theta_min 3.9
_cell_volume 5439.5(6)
_computing_cell_refinement PROCESS-AUTO
_computing_data_collection PROCESS-AUTO
_computing_data_reduction CrystalStructure
_computing_publication_material 'CrystalStructure 3.8'
_computing_structure_refinement SHELXL
_computing_structure_solution SIR97
_diffrn_ambient_temperature 123
_diffrn_detector_area_resol_mean 10.00
_diffrn_measured_fraction_theta_full 0.995
_diffrn_measured_fraction_theta_max 0.995
_diffrn_measurement_device_type 'Rigaku RAXIS-RAPID'
_diffrn_measurement_method \w
_diffrn_radiation_type 'Cu K\a'
_diffrn_radiation_wavelength 1.54187
_diffrn_reflns_av_R_equivalents 0.133
_diffrn_reflns_limit_h_max 13
_diffrn_reflns_limit_h_min -12
_diffrn_reflns_limit_k_max 54
_diffrn_reflns_limit_k_min -53
_diffrn_reflns_limit_l_max 13
_diffrn_reflns_limit_l_min -13
_diffrn_reflns_number 52833
_diffrn_reflns_theta_full 68.25
_diffrn_reflns_theta_max 68.25
_exptl_absorpt_coefficient_mu 1.303
_exptl_absorpt_correction_type none
_exptl_crystal_colour red
_exptl_crystal_density_diffrn 1.370
_exptl_crystal_density_method 'not measured'
_exptl_crystal_description block
_exptl_crystal_F_000 2336.00
_exptl_crystal_size_max 0.80
_exptl_crystal_size_mid 0.80
_exptl_crystal_size_min 0.50
_refine_diff_density_max 0.67
_refine_diff_density_min -0.42
_refine_ls_extinction_method none
_refine_ls_goodness_of_fit_ref 1.022
_refine_ls_hydrogen_treatment refall
_refine_ls_number_parameters 677
_refine_ls_number_reflns 9928
_refine_ls_R_factor_gt 0.0762
_refine_ls_shift/su_max 0.0090
_refine_ls_structure_factor_coef Fsqd
_refine_ls_weighting_details 'w = 1/[\s^2^(Fo^2^)+(0.0907P)^2^+4.8858P] where P=(Fo^2^+2Fc^2^)/3'
_refine_ls_weighting_scheme calc
_refine_ls_wR_factor_ref 0.1895
_reflns_number_gt 7100
_reflns_number_total 9928
_reflns_threshold_expression F^2^>2.0\s(F^2^)
_cod_data_source_file c5qi00109a2.cif
_cod_data_source_block '_NiHex4NOpy'
_cod_original_cell_volume 5439.5(5)
_cod_original_formula_sum 'C52 H62 F12 N6 Ni O4 '
_cod_database_code 4348958

loop_
_symmetry_equiv_pos_site_id
_symmetry_equiv_pos_as_xyz
1 +X,+Y,+Z
2 -X,1/2+Y,1/2-Z
3 -X,-Y,-Z
4 +X,1/2-Y,1/2+Z

loop_
_atom_site_label
_atom_site_type_symbol
_atom_site_fract_x
_atom_site_fract_y
_atom_site_fract_z
_atom_site_U_iso_or_equiv
_atom_site_adp_type
_atom_site_occupancy
_atom_site_symmetry_multiplicity
_atom_site_calc_flag
_atom_site_refinement_flags
Ni(1) Ni 0.46924(6) 0.376950(13) 0.32482(6) 0.01976(16) Uani 1.00 1 d .
F(1) F 0.1017(2) 0.39363(6) 0.4139(3) 0.0709(10) Uani 1.00 1 d .
F(2) F 0.0175(2) 0.42186(7) 0.2699(2) 0.0555(7) Uani 1.00 1 d .
F(3) F 0.1488(2) 0.43928(7) 0.4252(3) 0.0787(11) Uani 1.00 1 d .
F(4) F 0.1975(2) 0.45018(5) -0.0252(2) 0.0377(5) Uani 1.00 1 d .
F(5) F 0.3956(2) 0.45898(6) 0.0192(2) 0.0496(7) Uani 1.00 1 d .
F(6) F 0.3181(2) 0.42073(6) -0.0884(2) 0.0468(6) Uani 1.00 1 d .
F(7) F 0.7978(2) 0.31210(5) 0.3281(2) 0.0490(7) Uani 1.00 1 d .
F(8) F 0.9334(2) 0.34499(5) 0.3136(2) 0.0447(6) Uani 1.00 1 d .
F(9) F 0.7791(2) 0.33537(6) 0.1608(2) 0.0451(6) Uani 1.00 1 d .
F(10) F 0.8372(2) 0.42217(5) 0.6416(2) 0.0388(5) Uani 1.00 1 d .
F(11) F 0.9171(2) 0.43168(5) 0.4930(2) 0.0422(6) Uani 1.00 1 d .
F(12) F 0.7605(2) 0.45683(5) 0.5134(2) 0.0351(5) Uani 1.00 1 d .
O(1) O 0.3211(2) 0.39500(5) 0.3675(2) 0.0218(5) Uani 1.00 1 d .
O(2) O 0.6114(2) 0.35476(5) 0.2854(2) 0.0227(5) Uani 1.00 1 d .
O(3) O 0.0112(2) 0.27057(6) 0.0777(2) 0.0329(6) Uani 1.00 1 d .
O(4) O 0.4386(2) 0.30361(7) 0.8598(2) 0.0481(8) Uani 1.00 1 d .
N(1) N 0.3478(2) 0.34278(6) 0.2258(2) 0.0217(6) Uani 1.00 1 d .
N(2) N 0.4877(2) 0.35024(6) 0.4864(2) 0.0232(6) Uani 1.00 1 d .
N(3) N 0.4338(2) 0.40377(6) 0.1654(2) 0.0217(6) Uani 1.00 1 d .
N(4) N 0.5989(2) 0.40753(6) 0.4317(2) 0.0217(6) Uani 1.00 1 d .
N(5) N 0.1147(2) 0.27337(7) 0.0466(2) 0.0247(7) Uani 1.00 1 d .
N(6) N 0.5263(3) 0.30012(7) 0.8068(3) 0.0287(7) Uani 1.00 1 d .
C(1) C 0.3839(3) 0.32550(8) 0.1455(3) 0.0251(8) Uani 1.00 1 d .
C(2) C 0.3128(3) 0.30252(8) 0.0827(3) 0.0283(8) Uani 1.00 1 d .
C(3) C 0.1948(3) 0.29671(8) 0.1018(3) 0.0228(8) Uani 1.00 1 d .
C(4) C 0.1549(3) 0.31518(8) 0.1842(3) 0.0252(8) Uani 1.00 1 d .
C(5) C 0.2338(3) 0.33731(8) 0.2431(3) 0.0251(8) Uani 1.00 1 d .
C(6) C 0.5606(3) 0.32605(8) 0.5071(3) 0.0273(8) Uani 1.00 1 d .
C(7) C 0.5785(3) 0.30841(8) 0.6093(3) 0.0272(8) Uani 1.00 1 d .
C(8) C 0.5164(3) 0.31622(8) 0.6983(3) 0.0240(8) Uani 1.00 1 d .
C(9) C 0.4370(3) 0.34093(8) 0.6758(3) 0.0259(8) Uani 1.00 1 d .
C(10) C 0.4265(3) 0.35710(8) 0.5716(3) 0.0253(8) Uani 1.00 1 d .
C(11) C 0.2361(3) 0.41034(8) 0.2967(3) 0.0230(8) Uani 1.00 1 d .
C(12) C 0.2319(3) 0.42134(8) 0.1831(3) 0.0262(8) Uani 1.00 1 d .
C(13) C 0.3317(3) 0.41905(8) 0.1249(3) 0.0235(8) Uani 1.00 1 d .
C(14) C 0.1262(3) 0.41671(8) 0.3514(3) 0.0252(8) Uani 1.00 1 d .
C(15) C 0.3103(3) 0.43726(9) 0.0068(3) 0.0313(9) Uani 1.00 1 d .
C(16) C 0.5312(3) 0.40389(8) 0.1013(3) 0.0222(7) Uani 1.00 1 d .
C(17) C 0.5300(3) 0.38284(8) 0.0117(3) 0.0261(8) Uani 1.00 1 d .
C(18) C 0.6270(4) 0.38198(9) -0.0450(3) 0.0324(9) Uani 1.00 1 d .
C(19) C 0.7269(3) 0.40149(9) -0.0135(3) 0.0321(9) Uani 1.00 1 d .
C(20) C 0.7271(3) 0.42239(9) 0.0760(3) 0.0305(9) Uani 1.00 1 d .
C(21) C 0.6309(3) 0.42358(8) 0.1335(3) 0.0263(8) Uani 1.00 1 d .
C(22) C 0.7278(3) 0.36160(8) 0.3225(3) 0.0228(8) Uani 1.00 1 d .
C(23) C 0.7834(3) 0.38468(8) 0.3925(3) 0.0245(8) Uani 1.00 1 d .
C(24) C 0.7195(3) 0.40659(8) 0.4451(3) 0.0223(7) Uani 1.00 1 d .
C(25) C 0.8102(3) 0.33874(8) 0.2818(3) 0.0273(8) Uani 1.00 1 d .
C(26) C 0.8076(3) 0.42959(8) 0.5229(3) 0.0265(8) Uani 1.00 1 d .
C(27) C 0.5447(3) 0.42824(8) 0.5002(3) 0.0210(7) Uani 1.00 1 d .
C(28) C 0.4706(3) 0.45153(8) 0.4412(3) 0.0238(8) Uani 1.00 1 d .
C(29) C 0.4152(3) 0.47044(8) 0.5068(3) 0.0264(8) Uani 1.00 1 d .
C(30) C 0.4297(3) 0.46695(8) 0.6316(3) 0.0239(8) Uani 1.00 1 d .
C(31) C 0.5025(3) 0.44333(8) 0.6893(3) 0.0262(8) Uani 1.00 1 d .
C(32) C 0.5598(3) 0.42396(8) 0.6250(3) 0.0256(8) Uani 1.00 1 d .
C(33) C 0.1423(3) 0.25131(9) -0.0425(3) 0.0313(9) Uani 1.00 1 d .
C(34) C 0.0303(4) 0.23035(10) -0.0782(4) 0.0432(11) Uani 1.00 1 d .
C(35) C 0.1552(5) 0.26765(11) -0.1567(4) 0.0486(12) Uani 1.00 1 d .
C(36) C 0.2598(4) 0.23299(9) 0.0192(4) 0.0445(11) Uani 1.00 1 d .
C(37) C 0.6367(3) 0.28089(9) 0.8692(3) 0.0296(9) Uani 1.00 1 d .
C(38) C 0.7588(4) 0.29713(11) 0.8690(4) 0.0480(12) Uani 1.00 1 d .
C(39) C 0.6312(4) 0.27644(10) 1.0003(4) 0.0423(11) Uani 1.00 1 d .
C(40) C 0.6234(5) 0.25076(10) 0.8072(4) 0.0517(13) Uani 1.00 1 d .
C(41) C 0.8356(4) 0.39963(10) -0.0725(4) 0.0406(11) Uani 1.00 1 d .
C(42) C 0.9405(3) 0.37898(9) -0.0073(3) 0.0334(9) Uani 1.00 1 d .
C(43) C 1.0477(4) 0.37618(10) -0.0699(4) 0.0383(10) Uani 1.00 1 d .
C(44) C 1.0148(4) 0.35827(10) -0.1859(4) 0.0379(10) Uani 1.00 1 d .
C(45) C 1.1203(4) 0.35646(11) -0.2494(4) 0.0488(12) Uani 1.00 1 d .
C(46) C 1.0837(4) 0.33973(11) -0.3683(4) 0.0484(12) Uani 1.00 1 d .
C(47) C 0.3631(3) 0.48730(8) 0.7000(3) 0.0295(9) Uani 1.00 1 d .
C(48) C 0.2235(3) 0.47982(8) 0.6776(3) 0.0293(9) Uani 1.00 1 d .
C(49) C 0.1538(3) 0.49886(8) 0.7491(3) 0.0287(9) Uani 1.00 1 d .
C(50) C 0.0190(3) 0.48877(9) 0.7350(3) 0.0327(9) Uani 1.00 1 d .
C(51) C -0.0445(4) 0.50238(10) 0.8238(4) 0.0434(11) Uani 1.00 1 d .
C(52) C -0.1788(4) 0.49226(10) 0.8111(4) 0.0427(11) Uani 1.00 1 d .
H(1) H 0.4635 0.3293 0.1307 0.030 Uiso 1.00 1 c R
H(2) H 0.3437 0.2908 0.0273 0.034 Uiso 1.00 1 c R
H(3) H 0.0746 0.3124 0.1990 0.030 Uiso 1.00 1 c R
H(4) H 0.2058 0.3494 0.2993 0.030 Uiso 1.00 1 c R
H(5) H 0.6029 0.3207 0.4473 0.033 Uiso 1.00 1 c R
H(6) H 0.6313 0.2914 0.6193 0.033 Uiso 1.00 1 c R
H(7) H 0.3908 0.3465 0.7323 0.031 Uiso 1.00 1 c R
H(8) H 0.3734 0.3740 0.5585 0.030 Uiso 1.00 1 c R
H(9) H 0.1571 0.4312 0.1402 0.031 Uiso 1.00 1 c R
H(10) H 0.4626 0.3691 -0.0107 0.031 Uiso 1.00 1 c R
H(11) H 0.6248 0.3677 -0.1070 0.039 Uiso 1.00 1 c R
H(12) H 0.7946 0.4362 0.0982 0.037 Uiso 1.00 1 c R
H(13) H 0.6332 0.4379 0.1953 0.032 Uiso 1.00 1 c R
H(14) H 0.8722 0.3864 0.4080 0.029 Uiso 1.00 1 c R
H(15) H 0.4583 0.4544 0.3560 0.029 Uiso 1.00 1 c R
H(16) H 0.3654 0.4864 0.4657 0.032 Uiso 1.00 1 c R
H(17) H 0.5134 0.4404 0.7742 0.031 Uiso 1.00 1 c R
H(18) H 0.6090 0.4079 0.6657 0.031 Uiso 1.00 1 c R
H(19) H 0.0439 0.2135 -0.0220 0.052 Uiso 1.00 1 c R
H(20) H 0.0213 0.2232 -0.1615 0.052 Uiso 1.00 1 c R
H(21) H -0.0464 0.2409 -0.0741 0.052 Uiso 1.00 1 c R
H(22) H 0.0727 0.2688 -0.2159 0.058 Uiso 1.00 1 c R
H(23) H 0.2140 0.2569 -0.1928 0.058 Uiso 1.00 1 c R
H(24) H 0.1872 0.2877 -0.1345 0.058 Uiso 1.00 1 c R
H(25) H 0.3352 0.2429 0.0079 0.053 Uiso 1.00 1 c R
H(26) H 0.2531 0.2132 -0.0175 0.053 Uiso 1.00 1 c R
H(27) H 0.2660 0.2312 0.1066 0.053 Uiso 1.00 1 c R
H(28) H 0.7840 0.2920 0.7949 0.058 Uiso 1.00 1 c R
H(29) H 0.8252 0.2912 0.9408 0.058 Uiso 1.00 1 c R
H(30) H 0.7452 0.3186 0.8710 0.058 Uiso 1.00 1 c R
H(31) H 0.6785 0.2923 1.0514 0.051 Uiso 1.00 1 c R
H(32) H 0.6683 0.2572 1.0298 0.051 Uiso 1.00 1 c R
H(33) H 0.5434 0.2770 1.0043 0.051 Uiso 1.00 1 c R
H(34) H 0.5766 0.2374 0.8474 0.062 Uiso 1.00 1 c R
H(35) H 0.7071 0.2425 0.8129 0.062 Uiso 1.00 1 c R
H(36) H 0.5778 0.2530 0.7211 0.062 Uiso 1.00 1 c R
H(37) H 0.8029 0.3928 -0.1577 0.049 Uiso 1.00 1 c R
H(38) H 0.8708 0.4198 -0.0749 0.049 Uiso 1.00 1 c R
H(39) H 0.9046 0.3590 -0.0019 0.040 Uiso 1.00 1 c R
H(40) H 0.9756 0.3863 0.0769 0.040 Uiso 1.00 1 c R
H(41) H 1.0733 0.3963 -0.0887 0.046 Uiso 1.00 1 c R
H(42) H 1.1210 0.3669 -0.0122 0.046 Uiso 1.00 1 c R
H(43) H 0.9398 0.3672 -0.2427 0.045 Uiso 1.00 1 c R
H(44) H 0.9920 0.3379 -0.1668 0.045 Uiso 1.00 1 c R
H(45) H 1.1460 0.3768 -0.2651 0.059 Uiso 1.00 1 c R
H(46) H 1.1939 0.3466 -0.1944 0.059 Uiso 1.00 1 c R
H(47) H 1.1041 0.3187 -0.3533 0.058 Uiso 1.00 1 c R
H(48) H 1.1302 0.3477 -0.4241 0.058 Uiso 1.00 1 c R
H(49) H 0.9931 0.3419 -0.4048 0.058 Uiso 1.00 1 c R
H(50) H 0.3716 0.5080 0.6744 0.035 Uiso 1.00 1 c R
H(51) H 0.4041 0.4859 0.7884 0.035 Uiso 1.00 1 c R
H(52) H 0.1824 0.4821 0.5895 0.035 Uiso 1.00 1 c R
H(53) H 0.2155 0.4588 0.6991 0.035 Uiso 1.00 1 c R
H(54) H 0.1996 0.4983 0.8366 0.034 Uiso 1.00 1 c R
H(55) H 0.1532 0.5197 0.7212 0.034 Uiso 1.00 1 c R
H(56) H -0.0309 0.4935 0.6513 0.039 Uiso 1.00 1 c R
H(57) H 0.0186 0.4669 0.7444 0.039 Uiso 1.00 1 c R
H(58) H -0.0444 0.5242 0.8140 0.052 Uiso 1.00 1 c R
H(59) H 0.0060 0.4978 0.9075 0.052 Uiso 1.00 1 c R
H(60) H -0.2369 0.5054 0.7545 0.051 Uiso 1.00 1 c R
H(61) H -0.1971 0.4929 0.8910 0.051 Uiso 1.00 1 c R
H(62) H -0.1892 0.4719 0.7795 0.051 Uiso 1.00 1 c R

loop_
_atom_site_aniso_label
_atom_site_aniso_U_11
_atom_site_aniso_U_22
_atom_site_aniso_U_33
_atom_site_aniso_U_12
_atom_site_aniso_U_13
_atom_site_aniso_U_23
Ni(1) 0.0179(3) 0.0216(3) 0.0207(3) 0.0011(2) 0.0067(2) -0.0001(2)
F(1) 0.0504(18) 0.0702(19) 0.113(2) 0.0248(15) 0.0581(19) 0.0458(19)
F(2) 0.0263(14) 0.101(2) 0.0410(16) 0.0199(13) 0.0113(12) 0.0086(15)
F(3) 0.0428(17) 0.102(2) 0.106(2) -0.0300(16) 0.0463(18) -0.078(2)
F(4) 0.0298(13) 0.0477(14) 0.0358(14) 0.0155(10) 0.0091(10) 0.0168(11)
F(5) 0.0355(15) 0.0501(15) 0.0602(18) -0.0034(11) 0.0072(13) 0.0312(13)
F(6) 0.0540(17) 0.0634(17) 0.0260(13) 0.0264(13) 0.0157(12) 0.0104(12)
F(7) 0.0505(16) 0.0289(12) 0.076(2) 0.0183(11) 0.0322(15) 0.0139(12)
F(8) 0.0219(12) 0.0506(15) 0.0632(18) 0.0046(10) 0.0138(12) -0.0177(13)
F(9) 0.0430(15) 0.0596(16) 0.0333(14) 0.0177(12) 0.0108(12) -0.0112(12)
F(10) 0.0406(14) 0.0436(14) 0.0276(13) -0.0069(11) 0.0004(11) -0.0003(10)
F(11) 0.0233(12) 0.0553(15) 0.0534(16) -0.0144(10) 0.0195(11) -0.0233(12)
F(12) 0.0279(12) 0.0263(11) 0.0489(15) -0.0038(9) 0.0060(11) -0.0043(10)
O(1) 0.0187(13) 0.0236(12) 0.0230(14) 0.0000(10) 0.0051(11) -0.0012(10)
O(2) 0.0238(14) 0.0224(12) 0.0235(14) -0.0001(10) 0.0089(11) -0.0006(10)
O(3) 0.0254(15) 0.0380(15) 0.0355(17) -0.0071(11) 0.0086(13) -0.0043(12)
O(4) 0.0379(18) 0.070(2) 0.045(2) 0.0169(15) 0.0259(16) 0.0249(16)
N(1) 0.0220(16) 0.0222(15) 0.0219(17) 0.0006(12) 0.0074(13) 0.0019(12)
N(2) 0.0208(16) 0.0244(15) 0.0247(17) -0.0014(12) 0.0065(13) 0.0012(13)
N(3) 0.0193(15) 0.0239(15) 0.0228(17) 0.0019(12) 0.0071(13) -0.0018(13)
N(4) 0.0227(16) 0.0225(15) 0.0212(16) 0.0036(12) 0.0080(13) -0.0005(12)
N(5) 0.0251(17) 0.0254(16) 0.0231(17) -0.0023(12) 0.0053(14) -0.0004(13)
N(6) 0.0281(18) 0.0351(18) 0.0247(18) 0.0043(14) 0.0101(15) 0.0074(14)
C(1) 0.022(2) 0.0283(19) 0.027(2) -0.0032(15) 0.0098(16) -0.0020(16)
C(2) 0.032(2) 0.031(2) 0.023(2) -0.0042(16) 0.0089(17) -0.0040(16)
C(3) 0.024(2) 0.0210(18) 0.021(2) -0.0013(14) 0.0020(16) 0.0010(14)
C(4) 0.025(2) 0.0232(18) 0.028(2) -0.0010(15) 0.0076(17) -0.0006(15)
C(5) 0.027(2) 0.0240(19) 0.025(2) -0.0001(15) 0.0092(17) 0.0013(15)
C(6) 0.033(2) 0.026(2) 0.025(2) 0.0061(16) 0.0126(17) 0.0012(16)
C(7) 0.030(2) 0.0254(19) 0.029(2) 0.0067(15) 0.0117(17) 0.0036(16)
C(8) 0.0218(19) 0.0266(19) 0.024(2) -0.0021(14) 0.0059(16) 0.0045(15)
C(9) 0.0205(19) 0.035(2) 0.024(2) 0.0027(15) 0.0092(16) 0.0019(16)
C(10) 0.025(2) 0.0264(19) 0.025(2) 0.0046(15) 0.0080(16) 0.0033(16)
C(11) 0.0185(18) 0.0192(17) 0.031(2) 0.0001(14) 0.0050(16) -0.0060(15)
C(12) 0.0210(19) 0.029(2) 0.029(2) 0.0040(15) 0.0074(17) 0.0044(16)
C(13) 0.0226(19) 0.0219(18) 0.025(2) -0.0004(14) 0.0037(16) 0.0019(15)
C(14) 0.0189(19) 0.028(2) 0.029(2) 0.0016(14) 0.0074(16) 0.0032(16)
C(15) 0.024(2) 0.039(2) 0.031(2) 0.0071(17) 0.0087(18) 0.0063(18)
C(16) 0.0222(19) 0.0263(19) 0.0193(19) 0.0029(14) 0.0076(15) 0.0049(15)
C(17) 0.028(2) 0.029(2) 0.023(2) -0.0007(15) 0.0083(17) 0.0008(16)
C(18) 0.041(2) 0.034(2) 0.024(2) 0.0077(18) 0.0110(19) 0.0002(17)
C(19) 0.030(2) 0.038(2) 0.032(2) 0.0079(17) 0.0147(19) 0.0101(18)
C(20) 0.024(2) 0.039(2) 0.030(2) -0.0004(16) 0.0089(18) 0.0042(18)
C(21) 0.024(2) 0.029(2) 0.025(2) -0.0004(15) 0.0050(16) -0.0003(16)
C(22) 0.0195(19) 0.0261(19) 0.025(2) 0.0040(14) 0.0101(16) 0.0057(15)
C(23) 0.0152(18) 0.030(2) 0.031(2) 0.0031(14) 0.0095(16) -0.0002(16)
C(24) 0.0206(19) 0.0265(19) 0.020(2) -0.0007(15) 0.0064(15) 0.0018(15)
C(25) 0.022(2) 0.029(2) 0.031(2) 0.0046(15) 0.0077(17) 0.0018(17)
C(26) 0.023(2) 0.029(2) 0.029(2) 0.0007(15) 0.0094(17) -0.0009(17)
C(27) 0.0172(18) 0.0241(18) 0.023(2) 0.0001(14) 0.0078(15) -0.0041(15)
C(28) 0.027(2) 0.0232(18) 0.020(2) -0.0023(15) 0.0037(16) 0.0001(15)
C(29) 0.027(2) 0.0206(18) 0.032(2) 0.0003(15) 0.0076(17) -0.0021(16)
C(30) 0.0228(19) 0.0235(19) 0.026(2) -0.0029(14) 0.0071(16) -0.0026(15)
C(31) 0.027(2) 0.033(2) 0.020(2) 0.0006(16) 0.0089(17) -0.0001(16)
C(32) 0.026(2) 0.027(2) 0.026(2) 0.0040(15) 0.0104(17) 0.0020(16)
C(33) 0.035(2) 0.028(2) 0.032(2) -0.0075(17) 0.0098(19) -0.0103(17)
C(34) 0.043(2) 0.038(2) 0.049(3) -0.012(2) 0.015(2) -0.017(2)
C(35) 0.061(3) 0.058(3) 0.028(2) -0.026(2) 0.013(2) -0.016(2)
C(36) 0.036(2) 0.036(2) 0.064(3) 0.0009(19) 0.017(2) -0.011(2)
C(37) 0.031(2) 0.031(2) 0.028(2) 0.0075(16) 0.0095(18) 0.0063(17)
C(38) 0.027(2) 0.066(3) 0.046(3) 0.009(2) 0.001(2) 0.015(2)
C(39) 0.046(2) 0.053(2) 0.028(2) 0.009(2) 0.008(2) 0.012(2)
C(40) 0.084(4) 0.033(2) 0.040(2) 0.013(2) 0.019(2) 0.002(2)
C(41) 0.036(2) 0.052(2) 0.039(2) 0.009(2) 0.021(2) 0.014(2)
C(42) 0.025(2) 0.044(2) 0.035(2) 0.0023(17) 0.0132(19) -0.0043(19)
C(43) 0.024(2) 0.051(2) 0.041(2) 0.0018(19) 0.0104(19) -0.006(2)
C(44) 0.032(2) 0.046(2) 0.039(2) 0.0035(19) 0.013(2) -0.001(2)
C(45) 0.039(2) 0.063(3) 0.050(3) -0.003(2) 0.024(2) -0.016(2)
C(46) 0.044(2) 0.057(3) 0.047(3) 0.008(2) 0.018(2) -0.002(2)
C(47) 0.033(2) 0.027(2) 0.031(2) 0.0022(16) 0.0122(18) -0.0047(17)
C(48) 0.033(2) 0.026(2) 0.030(2) 0.0022(16) 0.0110(18) -0.0039(16)
C(49) 0.035(2) 0.0248(19) 0.028(2) 0.0058(16) 0.0113(18) -0.0012(16)
C(50) 0.029(2) 0.037(2) 0.031(2) 0.0072(17) 0.0057(18) -0.0046(18)
C(51) 0.044(2) 0.043(2) 0.050(3) 0.000(2) 0.025(2) -0.009(2)
C(52) 0.036(2) 0.047(2) 0.050(3) 0.006(2) 0.020(2) -0.004(2)

loop_
_atom_type_symbol
_atom_type_description
_atom_type_scat_dispersion_real
_atom_type_scat_dispersion_imag
_atom_type_scat_source
C C 0.018 0.009
;
International Tables for Crystallography
(1992, Vol. C, Tables 4.2.6.8 and 6.1.1.4)
;
H H 0.000 0.000
;
International Tables for Crystallography
(1992, Vol. C, Table 6.1.1.4)
;
O O 0.049 0.032
;
International Tables for Crystallography
(1992, Vol. C, Tables 4.2.6.8 and 6.1.1.4)
;
N N 0.031 0.018
;
International Tables for Crystallography
(1992, Vol. C, Tables 4.2.6.8 and 6.1.1.4)
;
F F 0.073 0.053
;
International Tables for Crystallography
(1992, Vol. C, Tables 4.2.6.8 and 6.1.1.4)
;
Ni Ni -3.003 0.509
;
International Tables for Crystallography
(1992, Vol. C, Tables 4.2.6.8 and 6.1.1.4)
;

loop_
_geom_angle_atom_site_label_1
_geom_angle_atom_site_label_2
_geom_angle_atom_site_label_3
_geom_angle
_geom_angle_publ_flag
O(1) Ni(1) O(2) 174.14(10) yes
O(1) Ni(1) N(1) 89.05(11) yes
O(1) Ni(1) N(2) 85.57(11) yes
O(1) Ni(1) N(3) 89.72(11) yes
O(1) Ni(1) N(4) 93.79(11) yes
O(2) Ni(1) N(1) 86.61(10) yes
O(2) Ni(1) N(2) 90.30(11) yes
O(2) Ni(1) N(3) 94.26(11) yes
O(2) Ni(1) N(4) 90.26(11) yes
N(1) Ni(1) N(2) 87.30(11) yes
N(1) Ni(1) N(3) 90.63(11) yes
N(1) Ni(1) N(4) 174.84(10) yes
N(2) Ni(1) N(3) 174.88(12) yes
N(2) Ni(1) N(4) 88.62(11) yes
N(3) Ni(1) N(4) 93.68(11) yes
Ni(1) O(1) C(11) 125.7(2) yes
Ni(1) O(2) C(22) 125.5(2) yes
Ni(1) N(1) C(1) 121.3(2) yes
Ni(1) N(1) C(5) 122.1(2) yes
C(1) N(1) C(5) 116.6(3) yes
Ni(1) N(2) C(6) 121.6(2) yes
Ni(1) N(2) C(10) 121.8(2) yes
C(6) N(2) C(10) 116.6(3) yes
Ni(1) N(3) C(13) 123.6(2) yes
Ni(1) N(3) C(16) 115.8(2) yes
C(13) N(3) C(16) 120.6(3) yes
Ni(1) N(4) C(24) 124.1(2) yes
Ni(1) N(4) C(27) 114.8(2) yes
C(24) N(4) C(27) 120.9(2) yes
O(3) N(5) C(3) 116.6(3) yes
O(3) N(5) C(33) 118.0(2) yes
C(3) N(5) C(33) 125.4(3) yes
O(4) N(6) C(8) 117.0(3) yes
O(4) N(6) C(37) 117.7(3) yes
C(8) N(6) C(37) 125.2(3) yes
N(1) C(1) C(2) 124.2(3) yes
C(1) C(2) C(3) 119.0(3) yes
N(5) C(3) C(2) 124.8(3) yes
N(5) C(3) C(4) 118.0(3) yes
C(2) C(3) C(4) 117.2(3) yes
C(3) C(4) C(5) 119.1(3) yes
N(1) C(5) C(4) 123.9(3) yes
N(2) C(6) C(7) 124.5(4) yes
C(6) C(7) C(8) 118.2(3) yes
N(6) C(8) C(7) 124.0(3) yes
N(6) C(8) C(9) 118.2(3) yes
C(7) C(8) C(9) 117.8(3) yes
C(8) C(9) C(10) 119.4(3) yes
N(2) C(10) C(9) 123.5(3) yes
O(1) C(11) C(12) 129.3(3) yes
O(1) C(11) C(14) 112.1(3) yes
C(12) C(11) C(14) 118.6(3) yes
C(11) C(12) C(13) 124.6(3) yes
N(3) C(13) C(12) 125.2(3) yes
N(3) C(13) C(15) 121.0(3) yes
C(12) C(13) C(15) 113.8(3) yes
F(1) C(14) F(2) 103.8(3) yes
F(1) C(14) F(3) 107.4(3) yes
F(1) C(14) C(11) 111.3(3) yes
F(2) C(14) F(3) 107.4(3) yes
F(2) C(14) C(11) 114.6(3) yes
F(3) C(14) C(11) 111.8(3) yes
F(4) C(15) F(5) 106.6(3) yes
F(4) C(15) F(6) 106.0(2) yes
F(4) C(15) C(13) 113.0(3) yes
F(5) C(15) F(6) 107.6(3) yes
F(5) C(15) C(13) 110.8(3) yes
F(6) C(15) C(13) 112.4(3) yes
N(3) C(16) C(17) 120.0(3) yes
N(3) C(16) C(21) 120.7(3) yes
C(17) C(16) C(21) 119.2(3) yes
C(16) C(17) C(18) 119.9(3) yes
C(17) C(18) C(19) 121.3(3) yes
C(18) C(19) C(20) 118.2(4) yes
C(18) C(19) C(41) 121.1(3) yes
C(20) C(19) C(41) 120.7(3) yes
C(19) C(20) C(21) 121.2(3) yes
C(16) C(21) C(20) 120.1(3) yes
O(2) C(22) C(23) 129.7(3) yes
O(2) C(22) C(25) 111.2(2) yes
C(23) C(22) C(25) 119.0(3) yes
C(22) C(23) C(24) 125.4(3) yes
N(4) C(24) C(23) 125.0(3) yes
N(4) C(24) C(26) 121.3(3) yes
C(23) C(24) C(26) 113.7(3) yes
F(7) C(25) F(8) 106.5(2) yes
F(7) C(25) F(9) 106.1(3) yes
F(7) C(25) C(22) 111.1(3) yes
F(8) C(25) F(9) 105.8(3) yes
F(8) C(25) C(22) 114.7(2) yes
F(9) C(25) C(22) 112.1(2) yes
F(10) C(26) F(11) 105.9(2) yes
F(10) C(26) F(12) 107.4(3) yes
F(10) C(26) C(24) 111.2(3) yes
F(11) C(26) F(12) 105.8(3) yes
F(11) C(26) C(24) 112.1(3) yes
F(12) C(26) C(24) 113.9(2) yes
N(4) C(27) C(28) 120.1(3) yes
N(4) C(27) C(32) 120.1(3) yes
C(28) C(27) C(32) 119.6(3) yes
C(27) C(28) C(29) 119.6(3) yes
C(28) C(29) C(30) 122.1(3) yes
C(29) C(30) C(31) 117.7(3) yes
C(29) C(30) C(47) 120.8(3) yes
C(31) C(30) C(47) 121.4(3) yes
C(30) C(31) C(32) 121.2(3) yes
C(27) C(32) C(31) 119.7(3) yes
N(5) C(33) C(34) 107.3(3) yes
N(5) C(33) C(35) 109.4(3) yes
N(5) C(33) C(36) 109.9(3) yes
C(34) C(33) C(35) 108.7(3) yes
C(34) C(33) C(36) 108.3(3) yes
C(35) C(33) C(36) 113.0(4) yes
N(6) C(37) C(38) 108.9(3) yes
N(6) C(37) C(39) 107.7(3) yes
N(6) C(37) C(40) 109.0(3) yes
C(38) C(37) C(39) 108.9(3) yes
C(38) C(37) C(40) 113.9(4) yes
C(39) C(37) C(40) 108.2(3) yes
C(19) C(41) C(42) 113.9(3) yes
C(41) C(42) C(43) 113.8(3) yes
C(42) C(43) C(44) 114.2(3) yes
C(43) C(44) C(45) 113.8(3) yes
C(44) C(45) C(46) 113.2(3) yes
C(30) C(47) C(48) 112.5(3) yes
C(47) C(48) C(49) 114.3(3) yes
C(48) C(49) C(50) 112.9(3) yes
C(49) C(50) C(51) 114.8(3) yes
C(50) C(51) C(52) 115.2(3) yes
N(1) C(1) H(1) 117.9 no
C(2) C(1) H(1) 117.9 no
C(1) C(2) H(2) 120.5 no
C(3) C(2) H(2) 120.5 no
C(3) C(4) H(3) 120.4 no
C(5) C(4) H(3) 120.4 no
N(1) C(5) H(4) 118.1 no
C(4) C(5) H(4) 118.1 no
N(2) C(6) H(5) 117.7 no
C(7) C(6) H(5) 117.8 no
C(6) C(7) H(6) 120.9 no
C(8) C(7) H(6) 120.9 no
C(8) C(9) H(7) 120.3 no
C(10) C(9) H(7) 120.3 no
N(2) C(10) H(8) 118.3 no
C(9) C(10) H(8) 118.3 no
C(11) C(12) H(9) 117.7 no
C(13) C(12) H(9) 117.7 no
C(16) C(17) H(10) 120.0 no
C(18) C(17) H(10) 120.0 no
C(17) C(18) H(11) 119.3 no
C(19) C(18) H(11) 119.3 no
C(19) C(20) H(12) 119.4 no
C(21) C(20) H(12) 119.4 no
C(16) C(21) H(13) 119.9 no
C(20) C(21) H(13) 119.9 no
C(22) C(23) H(14) 117.3 no
C(24) C(23) H(14) 117.3 no
C(27) C(28) H(15) 120.2 no
C(29) C(28) H(15) 120.2 no
C(28) C(29) H(16) 118.9 no
C(30) C(29) H(16) 118.9 no
C(30) C(31) H(17) 119.4 no
C(32) C(31) H(17) 119.4 no
C(27) C(32) H(18) 120.1 no
C(31) C(32) H(18) 120.1 no
C(33) C(34) H(19) 109.5 no
C(33) C(34) H(20) 109.5 no
C(33) C(34) H(21) 109.5 no
H(19) C(34) H(20) 109.5 no
H(19) C(34) H(21) 109.5 no
H(20) C(34) H(21) 109.5 no
C(33) C(35) H(22) 109.5 no
C(33) C(35) H(23) 109.5 no
C(33) C(35) H(24) 109.5 no
H(22) C(35) H(23) 109.5 no
H(22) C(35) H(24) 109.5 no
H(23) C(35) H(24) 109.5 no
C(33) C(36) H(25) 109.5 no
C(33) C(36) H(26) 109.5 no
C(33) C(36) H(27) 109.5 no
H(25) C(36) H(26) 109.5 no
H(25) C(36) H(27) 109.5 no
H(26) C(36) H(27) 109.5 no
C(37) C(38) H(28) 109.5 no
C(37) C(38) H(29) 109.5 no
C(37) C(38) H(30) 109.5 no
H(28) C(38) H(29) 109.5 no
H(28) C(38) H(30) 109.5 no
H(29) C(38) H(30) 109.5 no
C(37) C(39) H(31) 109.5 no
C(37) C(39) H(32) 109.5 no
C(37) C(39) H(33) 109.5 no
H(31) C(39) H(32) 109.5 no
H(31) C(39) H(33) 109.5 no
H(32) C(39) H(33) 109.5 no
C(37) C(40) H(34) 109.5 no
C(37) C(40) H(35) 109.5 no
C(37) C(40) H(36) 109.5 no
H(34) C(40) H(35) 109.5 no
H(34) C(40) H(36) 109.5 no
H(35) C(40) H(36) 109.5 no
C(19) C(41) H(37) 108.8 no
C(19) C(41) H(38) 108.7 no
C(42) C(41) H(37) 108.8 no
C(42) C(41) H(38) 108.8 no
H(37) C(41) H(38) 107.7 no
C(41) C(42) H(39) 108.8 no
C(41) C(42) H(40) 108.8 no
C(43) C(42) H(39) 108.8 no
C(43) C(42) H(40) 108.8 no
H(39) C(42) H(40) 107.7 no
C(42) C(43) H(41) 108.7 no
C(42) C(43) H(42) 108.7 no
C(44) C(43) H(41) 108.7 no
C(44) C(43) H(42) 108.7 no
H(41) C(43) H(42) 107.6 no
C(43) C(44) H(43) 108.8 no
C(43) C(44) H(44) 108.8 no
C(45) C(44) H(43) 108.8 no
C(45) C(44) H(44) 108.8 no
H(43) C(44) H(44) 107.7 no
C(44) C(45) H(45) 108.9 no
C(44) C(45) H(46) 108.9 no
C(46) C(45) H(45) 108.9 no
C(46) C(45) H(46) 108.9 no
H(45) C(45) H(46) 107.8 no
C(45) C(46) H(47) 109.5 no
C(45) C(46) H(48) 109.5 no
C(45) C(46) H(49) 109.5 no
H(47) C(46) H(48) 109.5 no
H(47) C(46) H(49) 109.5 no
H(48) C(46) H(49) 109.5 no
C(30) C(47) H(50) 109.1 no
C(30) C(47) H(51) 109.1 no
C(48) C(47) H(50) 109.1 no
C(48) C(47) H(51) 109.1 no
H(50) C(47) H(51) 107.9 no
C(47) C(48) H(52) 108.7 no
C(47) C(48) H(53) 108.7 no
C(49) C(48) H(52) 108.7 no
C(49) C(48) H(53) 108.7 no
H(52) C(48) H(53) 107.6 no
C(48) C(49) H(54) 109.0 no
C(48) C(49) H(55) 109.0 no
C(50) C(49) H(54) 109.0 no
C(50) C(49) H(55) 109.0 no
H(54) C(49) H(55) 107.8 no
C(49) C(50) H(56) 108.6 no
C(49) C(50) H(57) 108.6 no
C(51) C(50) H(56) 108.6 no
C(51) C(50) H(57) 108.6 no
H(56) C(50) H(57) 107.5 no
C(50) C(51) H(58) 108.5 no
C(50) C(51) H(59) 108.5 no
C(52) C(51) H(58) 108.5 no
C(52) C(51) H(59) 108.5 no
H(58) C(51) H(59) 107.5 no
C(51) C(52) H(60) 109.5 no
C(51) C(52) H(61) 109.5 no
C(51) C(52) H(62) 109.5 no
H(60) C(52) H(61) 109.5 no
H(60) C(52) H(62) 109.5 no
H(61) C(52) H(62) 109.5 no

loop_
_geom_bond_atom_site_label_1
_geom_bond_atom_site_label_2
_geom_bond_distance
_geom_bond_publ_flag
Ni(1) O(1) 1.992(2) yes
Ni(1) O(2) 2.003(2) yes
Ni(1) N(1) 2.154(2) yes
Ni(1) N(2) 2.160(3) yes
Ni(1) N(3) 2.127(3) yes
Ni(1) N(4) 2.123(2) yes
F(1) C(14) 1.327(5) yes
F(2) C(14) 1.328(4) yes
F(3) C(14) 1.301(4) yes
F(4) C(15) 1.333(4) yes
F(5) C(15) 1.338(4) yes
F(6) C(15) 1.334(5) yes
F(7) C(25) 1.332(4) yes
F(8) C(25) 1.338(4) yes
F(9) C(25) 1.336(4) yes
F(10) C(26) 1.344(4) yes
F(11) C(26) 1.337(5) yes
F(12) C(26) 1.326(4) yes
O(1) C(11) 1.269(4) yes
O(2) C(22) 1.278(4) yes
O(3) N(5) 1.283(4) yes
O(4) N(6) 1.273(5) yes
N(1) C(1) 1.336(5) yes
N(1) C(5) 1.342(5) yes
N(2) C(6) 1.338(4) yes
N(2) C(10) 1.351(5) yes
N(3) C(13) 1.296(4) yes
N(3) C(16) 1.444(5) yes
N(4) C(24) 1.297(4) yes
N(4) C(27) 1.440(5) yes
N(5) C(3) 1.411(4) yes
N(5) C(33) 1.506(5) yes
N(6) C(8) 1.410(5) yes
N(6) C(37) 1.510(4) yes
C(1) C(2) 1.379(5) yes
C(2) C(3) 1.396(6) yes
C(3) C(4) 1.405(5) yes
C(4) C(5) 1.376(5) yes
C(6) C(7) 1.378(5) yes
C(7) C(8) 1.404(6) yes
C(8) C(9) 1.398(5) yes
C(9) C(10) 1.369(5) yes
C(11) C(12) 1.371(5) yes
C(11) C(14) 1.524(6) yes
C(12) C(13) 1.426(6) yes
C(13) C(15) 1.538(5) yes
C(16) C(17) 1.390(5) yes
C(16) C(21) 1.384(5) yes
C(17) C(18) 1.383(6) yes
C(18) C(19) 1.380(5) yes
C(19) C(20) 1.385(6) yes
C(19) C(41) 1.518(7) yes
C(20) C(21) 1.383(6) yes
C(22) C(23) 1.355(4) yes
C(22) C(25) 1.521(5) yes
C(23) C(24) 1.430(5) yes
C(24) C(26) 1.533(4) yes
C(27) C(28) 1.390(4) yes
C(27) C(32) 1.396(5) yes
C(28) C(29) 1.375(5) yes
C(29) C(30) 1.394(5) yes
C(30) C(31) 1.390(4) yes
C(30) C(47) 1.509(6) yes
C(31) C(32) 1.391(5) yes
C(33) C(34) 1.522(6) yes
C(33) C(35) 1.530(6) yes
C(33) C(36) 1.541(5) yes
C(37) C(38) 1.530(6) yes
C(37) C(39) 1.519(6) yes
C(37) C(40) 1.520(6) yes
C(41) C(42) 1.517(5) yes
C(42) C(43) 1.533(6) yes
C(43) C(44) 1.507(6) yes
C(44) C(45) 1.520(7) yes
C(45) C(46) 1.507(6) yes
C(47) C(48) 1.528(5) yes
C(48) C(49) 1.520(6) yes
C(49) C(50) 1.519(5) yes
C(50) C(51) 1.500(7) yes
C(51) C(52) 1.518(6) yes
C(1) H(1) 0.950 no
C(2) H(2) 0.950 no
C(4) H(3) 0.950 no
C(5) H(4) 0.950 no
C(6) H(5) 0.950 no
C(7) H(6) 0.950 no
C(9) H(7) 0.950 no
C(10) H(8) 0.950 no
C(12) H(9) 0.950 no
C(17) H(10) 0.950 no
C(18) H(11) 0.950 no
C(20) H(12) 0.950 no
C(21) H(13) 0.950 no
C(23) H(14) 0.950 no
C(28) H(15) 0.950 no
C(29) H(16) 0.950 no
C(31) H(17) 0.950 no
C(32) H(18) 0.950 no
C(34) H(19) 0.980 no
C(34) H(20) 0.980 no
C(34) H(21) 0.980 no
C(35) H(22) 0.980 no
C(35) H(23) 0.980 no
C(35) H(24) 0.980 no
C(36) H(25) 0.980 no
C(36) H(26) 0.980 no
C(36) H(27) 0.980 no
C(38) H(28) 0.980 no
C(38) H(29) 0.980 no
C(38) H(30) 0.980 no
C(39) H(31) 0.980 no
C(39) H(32) 0.980 no
C(39) H(33) 0.980 no
C(40) H(34) 0.980 no
C(40) H(35) 0.980 no
C(40) H(36) 0.980 no
C(41) H(37) 0.990 no
C(41) H(38) 0.990 no
C(42) H(39) 0.990 no
C(42) H(40) 0.990 no
C(43) H(41) 0.990 no
C(43) H(42) 0.990 no
C(44) H(43) 0.990 no
C(44) H(44) 0.990 no
C(45) H(45) 0.990 no
C(45) H(46) 0.990 no
C(46) H(47) 0.980 no
C(46) H(48) 0.980 no
C(46) H(49) 0.980 no
C(47) H(50) 0.990 no
C(47) H(51) 0.990 no
C(48) H(52) 0.990 no
C(48) H(53) 0.990 no
C(49) H(54) 0.990 no
C(49) H(55) 0.990 no
C(50) H(56) 0.990 no
C(50) H(57) 0.990 no
C(51) H(58) 0.990 no
C(51) H(59) 0.990 no
C(52) H(60) 0.980 no
C(52) H(61) 0.980 no
C(52) H(62) 0.980 no

loop_
_geom_contact_atom_site_label_1
_geom_contact_atom_site_label_2
_geom_contact_distance
_geom_contact_site_symmetry_2
Ni(1) C(1) 3.068(3) .
Ni(1) C(5) 3.085(3) .
Ni(1) C(6) 3.079(3) .
Ni(1) C(10) 3.093(4) .
Ni(1) C(11) 2.919(3) .
Ni(1) C(12) 3.351(3) .
Ni(1) C(13) 3.042(3) .
Ni(1) C(16) 3.047(4) .
Ni(1) C(22) 2.935(3) .
Ni(1) C(23) 3.359(3) .
Ni(1) C(24) 3.046(3) .
Ni(1) C(27) 3.024(3) .
F(1) F(2) 2.089(4) .
F(1) F(3) 2.118(4) .
F(1) F(8) 2.905(3) 1_455
F(1) F(11) 2.971(4) 1_455
F(1) O(1) 2.603(4) .
F(1) C(11) 2.357(5) .
F(1) C(12) 3.527(5) .
F(1) C(23) 3.470(4) 1_455
F(1) C(46) 3.509(6) 1_456
F(2) F(1) 2.089(4) .
F(2) F(3) 2.119(3) .
F(2) F(11) 3.048(4) 1_455
F(2) O(1) 3.454(3) .
F(2) C(11) 2.402(4) .
F(2) C(12) 2.784(5) .
F(2) C(20) 3.375(4) 1_455
F(3) F(1) 2.118(4) .
F(3) F(2) 2.119(3) .
F(3) F(11) 2.869(4) 1_455
F(3) O(1) 2.942(4) .
F(3) C(11) 2.343(5) .
F(3) C(12) 3.219(5) .
F(3) C(28) 3.542(4) .
F(3) C(29) 3.164(4) .
F(3) C(30) 3.582(4) .
F(3) C(48) 3.317(5) .
F(4) F(5) 2.142(3) .
F(4) F(6) 2.129(3) .
F(4) N(3) 3.590(3) .
F(4) C(12) 2.639(4) .
F(4) C(13) 2.397(4) .
F(4) C(49) 3.313(4) 1_554
F(4) C(50) 3.393(4) 1_554
F(4) C(52) 3.598(5) 3_566
F(5) F(4) 2.142(3) .
F(5) F(6) 2.156(3) .
F(5) N(3) 2.961(3) .
F(5) C(12) 3.367(5) .
F(5) C(13) 2.370(4) .
F(5) C(16) 2.923(4) .
F(5) C(21) 3.031(4) .
F(6) F(4) 2.129(3) .
F(6) F(5) 2.156(3) .
F(6) N(3) 2.932(3) .
F(6) C(12) 3.454(5) .
F(6) C(13) 2.389(4) .
F(6) C(16) 2.843(3) .
F(6) C(17) 2.875(4) .
F(7) F(8) 2.140(3) .
F(7) F(9) 2.133(3) .
F(7) O(2) 2.761(3) .
F(7) C(22) 2.356(4) .
F(7) C(23) 3.366(4) .
F(7) C(34) 3.150(5) 4_655
F(7) C(40) 3.396(5) 4_554
F(8) F(1) 2.905(3) 1_655
F(8) F(7) 2.140(3) .
F(8) F(9) 2.132(3) .
F(8) O(2) 3.501(3) .
F(8) C(4) 3.432(5) 1_655
F(8) C(22) 2.409(4) .
F(8) C(23) 2.738(4) .
F(8) C(46) 3.568(5) 1_556
F(9) F(7) 2.133(3) .
F(9) F(8) 2.132(3) .
F(9) O(2) 2.745(4) .
F(9) C(17) 3.542(4) .
F(9) C(18) 3.263(4) .
F(9) C(19) 3.542(4) .
F(9) C(22) 2.372(4) .
F(9) C(23) 3.435(4) .
F(9) C(39) 3.389(5) 1_554
F(9) C(42) 3.526(5) .
F(10) F(11) 2.139(3) .
F(10) F(12) 2.152(3) .
F(10) N(4) 3.121(3) .
F(10) C(23) 3.215(4) .
F(10) C(24) 2.376(4) .
F(10) C(27) 3.213(4) .
F(10) C(32) 3.010(4) .
F(10) C(41) 3.407(5) 1_556
F(11) F(1) 2.971(4) 1_655
F(11) F(2) 3.048(4) 1_655
F(11) F(3) 2.869(4) 1_655
F(11) F(10) 2.139(3) .
F(11) F(12) 2.125(3) .
F(11) N(4) 3.558(3) .
F(11) C(14) 3.204(5) 1_655
F(11) C(23) 2.661(4) .
F(11) C(24) 2.384(4) .
F(12) F(10) 2.152(3) .
F(12) F(11) 2.125(3) .
F(12) N(4) 2.847(3) .
F(12) C(23) 3.565(4) .
F(12) C(24) 2.399(4) .
F(12) C(27) 2.671(4) .
F(12) C(28) 3.089(4) .
F(12) C(32) 3.183(4) .
F(12) C(47) 3.514(4) 3_666
F(12) C(50) 3.574(4) 1_655
O(1) F(1) 2.603(4) .
O(1) F(2) 3.454(3) .
O(1) F(3) 2.942(4) .
O(1) N(1) 2.909(3) .
O(1) N(2) 2.822(3) .
O(1) N(3) 2.907(4) .
O(1) N(4) 3.005(3) .
O(1) C(5) 2.996(4) .
O(1) C(10) 2.870(4) .
O(1) C(12) 2.385(4) .
O(1) C(13) 2.991(4) .
O(1) C(14) 2.321(4) .
O(1) C(27) 2.939(3) .
O(1) C(28) 3.030(4) .
O(2) F(7) 2.761(3) .
O(2) F(8) 3.501(3) .
O(2) F(9) 2.745(4) .
O(2) N(1) 2.854(3) .
O(2) N(2) 2.953(4) .
O(2) N(3) 3.028(3) .
O(2) N(4) 2.925(3) .
O(2) C(1) 2.909(4) .
O(2) C(6) 3.010(5) .
O(2) C(16) 3.016(4) .
O(2) C(17) 3.259(4) .
O(2) C(21) 3.583(4) .
O(2) C(23) 2.384(4) .
O(2) C(24) 3.007(4) .
O(2) C(25) 2.314(4) .
O(3) C(3) 2.293(4) .
O(3) C(4) 2.648(4) .
O(3) C(33) 2.393(5) .
O(3) C(34) 2.581(5) .
O(3) C(35) 3.437(6) .
O(3) C(35) 3.476(5) 4_555
O(3) C(36) 3.427(5) .
O(3) C(38) 3.368(4) 1_454
O(4) C(1) 3.589(5) 1_556
O(4) C(2) 3.186(5) 1_556
O(4) C(7) 3.576(5) .
O(4) C(8) 2.289(5) .
O(4) C(9) 2.679(5) .
O(4) C(35) 3.477(6) 1_556
O(4) C(37) 2.385(5) .
O(4) C(38) 3.509(5) .
O(4) C(39) 2.603(5) .
O(4) C(40) 3.286(6) .
N(1) O(1) 2.909(3) .
N(1) O(2) 2.854(3) .
N(1) N(2) 2.978(4) .
N(1) N(3) 3.044(4) .
N(1) C(2) 2.400(4) .
N(1) C(3) 2.810(4) .
N(1) C(4) 2.398(4) .
N(1) C(6) 3.516(4) .
N(1) C(11) 3.457(4) .
N(2) O(1) 2.822(3) .
N(2) O(2) 2.953(4) .
N(2) N(1) 2.978(4) .
N(2) N(4) 2.992(4) .
N(2) C(5) 3.429(4) .
N(2) C(7) 2.404(4) .
N(2) C(8) 2.801(4) .
N(2) C(9) 2.396(5) .
N(2) C(27) 3.568(4) .
N(3) F(4) 3.590(3) .
N(3) F(5) 2.961(3) .
N(3) F(6) 2.932(3) .
N(3) O(1) 2.907(4) .
N(3) O(2) 3.028(3) .
N(3) N(1) 3.044(4) .
N(3) N(4) 3.100(3) .
N(3) C(1) 3.569(4) .
N(3) C(11) 2.955(5) .
N(3) C(12) 2.417(5) .
N(3) C(15) 2.469(4) .
N(3) C(17) 2.454(5) .
N(3) C(21) 2.458(5) .
N(4) F(10) 3.121(3) .
N(4) F(11) 3.558(3) .
N(4) F(12) 2.847(3) .
N(4) O(1) 3.005(3) .
N(4) O(2) 2.925(3) .
N(4) N(2) 2.992(4) .
N(4) N(3) 3.100(3) .
N(4) C(10) 3.586(5) .
N(4) C(21) 3.568(5) .
N(4) C(22) 2.959(5) .
N(4) C(23) 2.420(5) .
N(4) C(26) 2.470(4) .
N(4) C(28) 2.453(4) .
N(4) C(32) 2.458(5) .
N(5) C(2) 2.487(5) .
N(5) C(4) 2.414(4) .
N(5) C(34) 2.439(5) .
N(5) C(35) 2.477(6) .
N(5) C(36) 2.494(5) .
N(6) C(7) 2.483(5) .
N(6) C(9) 2.409(4) .
N(6) C(38) 2.473(5) .
N(6) C(39) 2.446(5) .
N(6) C(40) 2.468(5) .
C(1) Ni(1) 3.068(3) .
C(1) O(2) 2.909(4) .
C(1) O(4) 3.589(5) 1_554
C(1) N(3) 3.569(4) .
C(1) C(3) 2.392(5) .
C(1) C(4) 2.708(5) .
C(1) C(5) 2.279(6) .
C(1) C(17) 3.585(5) .
C(2) O(4) 3.186(5) 1_554
C(2) N(1) 2.400(4) .
C(2) N(5) 2.487(5) .
C(2) C(4) 2.391(6) .
C(2) C(5) 2.713(5) .
C(2) C(33) 3.079(5) .
C(2) C(35) 3.227(5) .
C(2) C(36) 3.235(5) .
C(3) O(3) 2.293(4) .
C(3) N(1) 2.810(4) .
C(3) C(1) 2.392(5) .
C(3) C(5) 2.398(5) .
C(3) C(33) 2.592(5) .
C(3) C(35) 3.140(6) .
C(3) C(36) 3.161(5) .
C(4) F(8) 3.432(5) 1_455
C(4) O(3) 2.648(4) .
C(4) N(1) 2.398(4) .
C(4) N(5) 2.414(4) .
C(4) C(1) 2.708(5) .
C(4) C(2) 2.391(6) .
C(5) Ni(1) 3.085(3) .
C(5) O(1) 2.996(4) .
C(5) N(2) 3.429(4) .
C(5) C(1) 2.279(6) .
C(5) C(2) 2.713(5) .
C(5) C(3) 2.398(5) .
C(5) C(11) 3.347(5) .
C(6) Ni(1) 3.079(3) .
C(6) O(2) 3.010(5) .
C(6) N(1) 3.516(4) .
C(6) C(8) 2.387(6) .
C(6) C(9) 2.707(6) .
C(6) C(10) 2.288(5) .
C(6) C(22) 3.516(6) .
C(7) O(4) 3.576(5) .
C(7) N(2) 2.404(4) .
C(7) N(6) 2.483(5) .
C(7) C(9) 2.399(5) .
C(7) C(10) 2.725(5) .
C(7) C(37) 3.111(5) .
C(7) C(38) 3.137(5) .
C(7) C(40) 3.386(6) .
C(8) O(4) 2.289(5) .
C(8) N(2) 2.801(4) .
C(8) C(6) 2.387(6) .
C(8) C(10) 2.388(4) .
C(8) C(37) 2.592(5) .
C(8) C(38) 2.986(5) .
C(8) C(40) 3.296(5) .
C(9) O(4) 2.679(5) .
C(9) N(2) 2.396(5) .
C(9) N(6) 2.409(4) .
C(9) C(6) 2.707(6) .
C(9) C(7) 2.399(5) .
C(10) Ni(1) 3.093(4) .
C(10) O(1) 2.870(4) .
C(10) N(4) 3.586(5) .
C(10) C(6) 2.288(5) .
C(10) C(7) 2.725(5) .
C(10) C(8) 2.388(4) .
C(10) C(32) 3.338(5) .
C(11) Ni(1) 2.919(3) .
C(11) F(1) 2.357(5) .
C(11) F(2) 2.402(4) .
C(11) F(3) 2.343(5) .
C(11) N(1) 3.457(4) .
C(11) N(3) 2.955(5) .
C(11) C(5) 3.347(5) .
C(11) C(13) 2.476(6) .
C(11) C(28) 3.255(4) .
C(12) Ni(1) 3.351(3) .
C(12) F(1) 3.527(5) .
C(12) F(2) 2.784(5) .
C(12) F(3) 3.219(5) .
C(12) F(4) 2.639(4) .
C(12) F(5) 3.367(5) .
C(12) F(6) 3.454(5) .
C(12) O(1) 2.385(4) .
C(12) N(3) 2.417(5) .
C(12) C(14) 2.491(6) .
C(12) C(15) 2.484(6) .
C(13) Ni(1) 3.042(3) .
C(13) F(4) 2.397(4) .
C(13) F(5) 2.370(4) .
C(13) F(6) 2.389(4) .
C(13) O(1) 2.991(4) .
C(13) C(11) 2.476(6) .
C(13) C(16) 2.380(5) .
C(13) C(17) 3.247(5) .
C(13) C(21) 3.274(5) .
C(14) F(11) 3.204(5) 1_455
C(14) O(1) 2.321(4) .
C(14) C(12) 2.491(6) .
C(15) N(3) 2.469(4) .
C(15) C(12) 2.484(6) .
C(15) C(16) 2.822(5) .
C(15) C(17) 3.435(5) .
C(15) C(21) 3.500(5) .
C(16) Ni(1) 3.047(4) .
C(16) F(5) 2.923(4) .
C(16) F(6) 2.843(3) .
C(16) O(2) 3.016(4) .
C(16) C(13) 2.380(5) .
C(16) C(15) 2.822(5) .
C(16) C(18) 2.400(6) .
C(16) C(19) 2.794(6) .
C(16) C(20) 2.398(5) .
C(16) C(22) 3.434(4) .
C(17) F(6) 2.875(4) .
C(17) F(9) 3.542(4) .
C(17) O(2) 3.259(4) .
C(17) N(3) 2.454(5) .
C(17) C(1) 3.585(5) .
C(17) C(13) 3.247(5) .
C(17) C(15) 3.435(5) .
C(17) C(19) 2.409(6) .
C(17) C(20) 2.755(5) .
C(17) C(21) 2.392(5) .
C(18) F(9) 3.263(4) .
C(18) C(16) 2.400(6) .
C(18) C(20) 2.373(5) .
C(18) C(21) 2.754(5) .
C(18) C(41) 2.524(6) .
C(18) C(42) 3.367(6) .
C(19) F(9) 3.542(4) .
C(19) C(16) 2.794(6) .
C(19) C(17) 2.409(6) .
C(19) C(21) 2.411(6) .
C(19) C(42) 2.545(6) .
C(20) F(2) 3.375(4) 1_655
C(20) C(16) 2.398(5) .
C(20) C(17) 2.755(5) .
C(20) C(18) 2.373(5) .
C(20) C(41) 2.523(6) .
C(20) C(42) 3.376(6) .
C(21) F(5) 3.031(4) .
C(21) O(2) 3.583(4) .
C(21) N(3) 2.458(5) .
C(21) N(4) 3.568(5) .
C(21) C(13) 3.274(5) .
C(21) C(15) 3.500(5) .
C(21) C(17) 2.392(5) .
C(21) C(18) 2.754(5) .
C(21) C(19) 2.411(6) .
C(21) C(22) 3.515(5) .
C(21) C(23) 3.460(5) .
C(21) C(24) 3.501(5) .
C(22) Ni(1) 2.935(3) .
C(22) F(7) 2.356(4) .
C(22) F(8) 2.409(4) .
C(22) F(9) 2.372(4) .
C(22) N(4) 2.959(5) .
C(22) C(6) 3.516(6) .
C(22) C(16) 3.434(4) .
C(22) C(21) 3.515(5) .
C(22) C(24) 2.475(5) .
C(23) Ni(1) 3.359(3) .
C(23) F(1) 3.470(4) 1_655
C(23) F(7) 3.366(4) .
C(23) F(8) 2.738(4) .
C(23) F(9) 3.435(4) .
C(23) F(10) 3.215(4) .
C(23) F(11) 2.661(4) .
C(23) F(12) 3.565(4) .
C(23) O(2) 2.384(4) .
C(23) N(4) 2.420(5) .
C(23) C(21) 3.460(5) .
C(23) C(25) 2.480(5) .
C(23) C(26) 2.482(5) .
C(24) Ni(1) 3.046(3) .
C(24) F(10) 2.376(4) .
C(24) F(11) 2.384(4) .
C(24) F(12) 2.399(4) .
C(24) O(2) 3.007(4) .
C(24) C(21) 3.501(5) .
C(24) C(22) 2.475(5) .
C(24) C(27) 2.382(5) .
C(24) C(28) 3.398(5) .
C(24) C(32) 3.122(6) .
C(25) O(2) 2.314(4) .
C(25) C(23) 2.480(5) .
C(26) N(4) 2.470(4) .
C(26) C(23) 2.482(5) .
C(26) C(27) 2.837(5) .
C(26) C(32) 3.238(6) .
C(27) Ni(1) 3.024(3) .
C(27) F(10) 3.213(4) .
C(27) F(12) 2.671(4) .
C(27) O(1) 2.939(3) .
C(27) N(2) 3.568(4) .
C(27) C(24) 2.382(5) .
C(27) C(26) 2.837(5) .
C(27) C(29) 2.390(5) .
C(27) C(30) 2.803(5) .
C(27) C(31) 2.410(5) .
C(28) F(3) 3.542(4) .
C(28) F(12) 3.089(4) .
C(28) O(1) 3.030(4) .
C(28) N(4) 2.453(4) .
C(28) C(11) 3.255(4) .
C(28) C(24) 3.398(5) .
C(28) C(30) 2.423(5) .
C(28) C(31) 2.772(5) .
C(28) C(32) 2.408(5) .
C(29) F(3) 3.164(4) .
C(29) C(27) 2.390(5) .
C(29) C(29) 3.280(5) 3_666
C(29) C(31) 2.383(5) .
C(29) C(32) 2.759(5) .
C(29) C(47) 2.525(6) .
C(29) C(48) 3.244(6) .
C(30) F(3) 3.582(4) .
C(30) C(27) 2.803(5) .
C(30) C(28) 2.423(5) .
C(30) C(32) 2.423(5) .
C(30) C(48) 2.525(6) .
C(31) C(27) 2.410(5) .
C(31) C(28) 2.772(5) .
C(31) C(29) 2.383(5) .
C(31) C(47) 2.529(5) .
C(31) C(48) 3.456(5) .
C(32) F(10) 3.010(4) .
C(32) F(12) 3.183(4) .
C(32) N(4) 2.458(5) .
C(32) C(10) 3.338(5) .
C(32) C(24) 3.122(6) .
C(32) C(26) 3.238(6) .
C(32) C(28) 2.408(5) .
C(32) C(29) 2.759(5) .
C(32) C(30) 2.423(5) .
C(33) O(3) 2.393(5) .
C(33) C(2) 3.079(5) .
C(33) C(3) 2.592(5) .
C(34) F(7) 3.150(5) 4_454
C(34) O(3) 2.581(5) .
C(34) N(5) 2.439(5) .
C(34) C(35) 2.480(7) .
C(34) C(36) 2.482(6) .
C(35) O(3) 3.437(6) .
C(35) O(3) 3.476(5) 4_554
C(35) O(4) 3.477(6) 1_554
C(35) N(5) 2.477(6) .
C(35) C(2) 3.227(5) .
C(35) C(3) 3.140(6) .
C(35) C(34) 2.480(7) .
C(35) C(36) 2.561(6) .
C(36) O(3) 3.427(5) .
C(36) N(5) 2.494(5) .
C(36) C(2) 3.235(5) .
C(36) C(3) 3.161(5) .
C(36) C(34) 2.482(6) .
C(36) C(35) 2.561(6) .
C(37) O(4) 2.385(5) .
C(37) C(7) 3.111(5) .
C(37) C(8) 2.592(5) .
C(38) O(3) 3.368(4) 1_656
C(38) O(4) 3.509(5) .
C(38) N(6) 2.473(5) .
C(38) C(7) 3.137(5) .
C(38) C(8) 2.986(5) .
C(38) C(39) 2.481(7) .
C(38) C(40) 2.557(6) .
C(39) F(9) 3.389(5) 1_556
C(39) O(4) 2.603(5) .
C(39) N(6) 2.446(5) .
C(39) C(38) 2.481(7) .
C(39) C(40) 2.462(6) .
C(40) F(7) 3.396(5) 4_555
C(40) O(4) 3.286(6) .
C(40) N(6) 2.468(5) .
C(40) C(7) 3.386(6) .
C(40) C(8) 3.296(5) .
C(40) C(38) 2.557(6) .
C(40) C(39) 2.462(6) .
C(41) F(10) 3.407(5) 1_554
C(41) C(18) 2.524(6) .
C(41) C(20) 2.523(6) .
C(41) C(43) 2.556(6) .
C(41) C(44) 3.217(7) .
C(42) F(9) 3.526(5) .
C(42) C(18) 3.367(6) .
C(42) C(19) 2.545(6) .
C(42) C(20) 3.376(6) .
C(42) C(44) 2.553(6) .
C(43) C(41) 2.556(6) .
C(43) C(45) 2.536(7) .
C(44) C(41) 3.217(7) .
C(44) C(42) 2.553(6) .
C(44) C(46) 2.527(7) .
C(45) C(43) 2.536(7) .
C(46) F(1) 3.509(6) 1_654
C(46) F(8) 3.568(5) 1_554
C(46) C(44) 2.527(7) .
C(47) F(12) 3.514(4) 3_666
C(47) C(29) 2.525(6) .
C(47) C(31) 2.529(5) .
C(47) C(49) 2.561(6) .
C(48) F(3) 3.317(5) .
C(48) C(29) 3.244(6) .
C(48) C(30) 2.525(6) .
C(48) C(31) 3.456(5) .
C(48) C(50) 2.532(6) .
C(49) F(4) 3.313(4) 1_556
C(49) C(47) 2.561(6) .
C(49) C(51) 2.543(7) .
C(50) F(4) 3.393(4) 1_556
C(50) F(12) 3.574(4) 1_455
C(50) C(48) 2.532(6) .
C(50) C(52) 2.548(7) .
C(51) C(49) 2.543(7) .
C(52) F(4) 3.598(5) 3_566
C(52) C(50) 2.548(7) .
Ni(1) H(1) 3.068 .
Ni(1) H(4) 3.096 .
Ni(1) H(5) 3.078 .
Ni(1) H(8) 3.104 .
Ni(1) H(15) 3.513 .
F(1) H(4) 2.785 .
F(1) H(8) 3.140 .
F(1) H(14) 2.529 1_455
F(1) H(48) 2.733 1_456
F(1) H(49) 3.518 1_456
F(2) H(9) 2.427 .
F(2) H(12) 2.783 1_455
F(2) H(14) 2.978 1_455
F(2) H(40) 2.657 1_455
F(2) H(55) 3.253 3_566
F(2) H(58) 2.657 3_566
F(3) H(9) 3.282 .
F(3) H(16) 3.137 .
F(3) H(52) 2.643 .
F(3) H(53) 3.130 .
F(3) H(56) 3.321 3_566
F(3) H(58) 3.128 3_566
F(3) H(60) 3.515 3_566
F(4) H(9) 2.212 .
F(4) H(41) 2.788 1_455
F(4) H(53) 3.212 1_554
F(4) H(54) 2.681 1_554
F(4) H(57) 2.935 1_554
F(4) H(58) 3.468 3_566
F(4) H(59) 2.965 1_554
F(4) H(60) 3.598 3_566
F(4) H(61) 2.986 3_566
F(5) H(9) 3.496 .
F(5) H(13) 3.002 .
F(5) H(17) 3.464 1_554
F(5) H(51) 2.911 1_554
F(5) H(54) 3.125 1_554
F(5) H(61) 3.417 3_566
F(6) H(9) 3.535 .
F(6) H(10) 2.829 .
F(6) H(17) 3.096 1_554
F(6) H(41) 2.909 1_455
F(6) H(42) 3.510 1_455
F(6) H(45) 3.091 1_455
F(6) H(51) 3.488 1_554
F(6) H(53) 2.936 1_554
F(7) H(5) 2.844 .
F(7) H(14) 3.513 .
F(7) H(19) 3.027 4_655
F(7) H(20) 2.906 4_655
F(7) H(21) 2.982 4_655
F(7) H(31) 3.201 1_554
F(7) H(34) 3.350 4_554
F(7) H(35) 2.645 4_554
F(7) H(49) 3.497 1_556
F(8) H(3) 2.706 1_655
F(8) H(4) 3.051 1_655
F(8) H(14) 2.338 .
F(8) H(19) 3.275 4_655
F(8) H(20) 3.213 4_655
F(8) H(39) 3.571 .
F(8) H(40) 3.400 .
F(8) H(48) 3.196 1_556
F(8) H(49) 3.095 1_556
F(9) H(1) 3.411 .
F(9) H(3) 3.331 1_655
F(9) H(11) 3.401 .
F(9) H(14) 3.568 .
F(9) H(29) 3.335 1_554
F(9) H(30) 3.302 1_554
F(9) H(31) 2.414 1_554
F(9) H(39) 2.791 .
F(9) H(40) 3.453 .
F(10) H(14) 3.211 .
F(10) H(18) 2.674 .
F(10) H(37) 2.746 1_556
F(10) H(38) 3.146 1_556
F(10) H(43) 2.894 1_556
F(10) H(56) 3.519 1_655
F(10) H(57) 2.865 1_655
F(10) H(62) 2.794 1_655
F(11) H(14) 2.255 .
F(11) H(55) 3.216 3_666
F(11) H(56) 3.286 1_655
F(11) H(57) 3.204 1_655
F(12) H(15) 3.342 .
F(12) H(16) 2.949 3_666
F(12) H(18) 3.484 .
F(12) H(50) 2.749 3_666
F(12) H(52) 3.118 3_666
F(12) H(55) 3.231 3_666
F(12) H(56) 2.930 1_655
F(12) H(57) 3.357 1_655
F(12) H(60) 3.502 1_655
F(12) H(62) 3.005 1_655
O(1) H(4) 2.433 .
O(1) H(8) 2.297 .
O(1) H(9) 3.187 .
O(1) H(15) 3.092 .
O(2) H(1) 2.359 .
O(2) H(5) 2.417 .
O(2) H(10) 3.397 .
O(2) H(14) 3.183 .
O(3) H(3) 2.333 .
O(3) H(19) 2.873 .
O(3) H(20) 3.481 .
O(3) H(20) 2.948 4_555
O(3) H(21) 2.144 .
O(3) H(22) 3.572 .
O(3) H(22) 2.876 4_555
O(3) H(23) 3.205 4_555
O(3) H(24) 3.548 .
O(3) H(27) 3.262 .
O(3) H(29) 2.412 1_454
O(4) H(1) 3.231 1_556
O(4) H(2) 2.465 1_556
O(4) H(7) 2.389 .
O(4) H(10) 3.277 1_556
O(4) H(11) 3.504 1_556
O(4) H(23) 3.184 1_556
O(4) H(24) 2.875 1_556
O(4) H(25) 3.550 1_556
O(4) H(27) 3.391 4_555
O(4) H(30) 3.410 .
O(4) H(31) 2.995 .
O(4) H(32) 3.457 .
O(4) H(33) 2.116 .
O(4) H(34) 3.370 .
O(4) H(36) 3.360 .
O(4) H(46) 3.245 1_456
N(1) H(1) 1.969 .
N(1) H(2) 3.244 .
N(1) H(3) 3.244 .
N(1) H(4) 1.976 .
N(1) H(5) 3.395 .
N(1) H(10) 3.462 .
N(1) H(42) 3.347 1_455
N(2) H(4) 3.271 .
N(2) H(5) 1.969 .
N(2) H(6) 3.250 .
N(2) H(7) 3.243 .
N(2) H(8) 1.986 .
N(2) H(18) 3.357 .
N(3) H(1) 3.406 .
N(3) H(9) 3.229 .
N(3) H(10) 2.623 .
N(3) H(13) 2.630 .
N(3) H(15) 3.107 .
N(4) H(8) 3.518 .
N(4) H(13) 3.124 .
N(4) H(14) 3.232 .
N(4) H(15) 2.626 .
N(4) H(18) 2.631 .
N(5) H(2) 2.703 .
N(5) H(3) 2.585 .
N(5) H(19) 2.862 .
N(5) H(20) 3.240 .
N(5) H(21) 2.428 .
N(5) H(22) 2.903 .
N(5) H(22) 3.427 4_555
N(5) H(23) 3.270 .
N(5) H(23) 3.182 4_555
N(5) H(24) 2.479 .
N(5) H(25) 2.919 .
N(5) H(26) 3.285 .
N(5) H(27) 2.502 .
N(5) H(29) 3.201 1_454
N(6) H(6) 2.703 .
N(6) H(7) 2.578 .
N(6) H(11) 3.295 1_556
N(6) H(27) 3.461 4_555
N(6) H(28) 2.897 .
N(6) H(29) 3.269 .
N(6) H(30) 2.472 .
N(6) H(31) 2.868 .
N(6) H(32) 3.247 .
N(6) H(33) 2.437 .
N(6) H(34) 2.896 .
N(6) H(35) 3.261 .
N(6) H(36) 2.463 .
C(1) H(2) 2.033 .
C(1) H(4) 3.136 .
C(1) H(10) 2.925 .
C(1) H(33) 3.451 1_554
C(1) H(42) 3.515 1_455
C(2) H(1) 2.008 .
C(2) H(3) 3.258 .
C(2) H(24) 2.582 .
C(2) H(25) 2.847 .
C(2) H(27) 3.279 .
C(2) H(33) 3.120 1_554
C(2) H(42) 3.585 1_455
C(3) H(1) 3.241 .
C(3) H(2) 2.048 .
C(3) H(3) 2.057 .
C(3) H(4) 3.249 .
C(3) H(23) 3.327 4_555
C(3) H(24) 2.694 .
C(3) H(25) 3.203 .
C(3) H(27) 3.053 .
C(3) H(42) 3.435 1_455
C(4) H(2) 3.260 .
C(4) H(4) 2.007 .
C(4) H(20) 3.093 4_555
C(4) H(23) 3.529 4_555
C(4) H(26) 3.517 4_555
C(4) H(39) 3.596 1_455
C(4) H(42) 3.180 1_455
C(5) H(1) 3.136 .
C(5) H(3) 2.030 .
C(5) H(26) 3.510 4_555
C(5) H(42) 3.138 1_455
C(6) H(6) 2.036 .
C(6) H(8) 3.146 .
C(6) H(34) 3.415 4_554
C(7) H(5) 2.006 .
C(7) H(7) 3.265 .
C(7) H(25) 3.500 4_555
C(7) H(28) 2.761 .
C(7) H(30) 3.093 .
C(7) H(32) 3.317 4_554
C(7) H(36) 2.804 .
C(8) H(5) 3.238 .
C(8) H(6) 2.060 .
C(8) H(7) 2.049 .
C(8) H(8) 3.239 .
C(8) H(11) 3.213 1_556
C(8) H(26) 3.530 4_555
C(8) H(27) 3.428 4_555
C(8) H(28) 3.064 .
C(8) H(30) 2.762 .
C(8) H(36) 2.925 .
C(9) H(6) 3.268 .
C(9) H(8) 2.002 .
C(9) H(11) 3.026 1_556
C(9) H(18) 3.581 .
C(9) H(26) 3.543 4_555
C(9) H(46) 3.384 1_456
C(9) H(48) 3.284 1_456
C(10) H(4) 3.416 .
C(10) H(5) 3.145 .
C(10) H(7) 2.022 .
C(10) H(18) 3.050 .
C(10) H(48) 3.301 1_456
C(11) H(4) 2.767 .
C(11) H(8) 3.386 .
C(11) H(9) 1.998 .
C(11) H(15) 3.084 .
C(11) H(40) 3.449 1_455
C(12) H(4) 3.540 .
C(12) H(15) 3.119 .
C(12) H(40) 3.183 1_455
C(12) H(41) 3.322 1_455
C(12) H(42) 3.321 1_455
C(12) H(58) 3.212 3_566
C(12) H(60) 3.373 3_566
C(13) H(9) 2.048 .
C(13) H(10) 3.268 .
C(13) H(13) 3.315 .
C(13) H(15) 3.075 .
C(13) H(41) 3.380 1_455
C(13) H(42) 3.384 1_455
C(14) H(4) 3.254 .
C(14) H(9) 2.592 .
C(14) H(14) 3.320 1_455
C(14) H(40) 3.413 1_455
C(14) H(58) 3.248 3_566
C(15) H(9) 2.558 .
C(15) H(10) 3.532 .
C(15) H(41) 3.148 1_455
C(15) H(53) 3.513 1_554
C(15) H(54) 3.401 1_554
C(16) H(1) 3.479 .
C(16) H(10) 2.038 .
C(16) H(11) 3.254 .
C(16) H(12) 3.251 .
C(16) H(13) 2.033 .
C(17) H(1) 2.951 .
C(17) H(7) 3.545 1_554
C(17) H(11) 2.025 .
C(17) H(13) 3.252 .
C(18) H(7) 3.506 1_554
C(18) H(10) 2.032 .
C(18) H(12) 3.233 .
C(18) H(17) 3.372 1_554
C(18) H(18) 3.443 1_554
C(18) H(30) 3.379 1_554
C(18) H(37) 2.629 .
C(18) H(38) 3.270 .
C(18) H(39) 3.140 .
C(19) H(10) 3.262 .
C(19) H(11) 2.023 .
C(19) H(12) 2.028 .
C(19) H(13) 3.265 .
C(19) H(17) 3.384 1_554
C(19) H(18) 3.546 1_554
C(19) H(37) 2.062 .
C(19) H(38) 2.062 .
C(19) H(39) 2.715 .
C(19) H(40) 2.747 .
C(20) H(11) 3.232 .
C(20) H(13) 2.031 .
C(20) H(37) 3.267 .
C(20) H(38) 2.620 .
C(20) H(40) 3.179 .
C(20) H(55) 3.505 3_666
C(21) H(10) 3.252 .
C(21) H(12) 2.026 .
C(21) H(55) 3.587 3_666
C(22) H(1) 3.468 .
C(22) H(5) 2.884 .
C(22) H(14) 1.980 .
C(23) H(13) 3.404 .
C(23) H(49) 3.401 1_556
C(24) H(13) 3.089 .
C(24) H(14) 2.048 .
C(24) H(15) 3.523 .
C(24) H(18) 3.057 .
C(25) H(3) 3.490 1_655
C(25) H(5) 3.410 .
C(25) H(14) 2.575 .
C(25) H(20) 3.581 4_655
C(25) H(31) 3.370 1_554
C(26) H(14) 2.545 .
C(26) H(18) 3.195 .
C(26) H(56) 3.499 1_655
C(26) H(57) 3.392 1_655
C(26) H(62) 3.476 1_655
C(27) H(8) 3.258 .
C(27) H(15) 2.040 .
C(27) H(16) 3.244 .
C(27) H(17) 3.265 .
C(27) H(18) 2.045 .
C(28) H(16) 2.014 .
C(28) H(16) 3.348 3_666
C(28) H(18) 3.267 .
C(28) H(50) 3.041 3_666
C(28) H(60) 3.512 3_566
C(29) H(15) 2.027 .
C(29) H(16) 3.052 3_666
C(29) H(17) 3.244 .
C(29) H(50) 2.684 .
C(29) H(51) 3.306 .
C(29) H(52) 2.996 .
C(29) H(53) 3.518 .
C(29) H(60) 3.287 3_566
C(30) H(15) 3.277 .
C(30) H(16) 2.032 .
C(30) H(16) 3.468 3_666
C(30) H(17) 2.032 .
C(30) H(18) 3.277 .
C(30) H(50) 2.058 .
C(30) H(51) 2.058 .
C(30) H(52) 2.725 .
C(30) H(53) 2.687 .
C(31) H(8) 3.589 .
C(31) H(16) 3.241 .
C(31) H(18) 2.040 .
C(31) H(50) 3.238 .
C(31) H(51) 2.598 .
C(31) H(53) 3.264 .
C(31) H(62) 3.523 1_655
C(32) H(8) 3.006 .
C(32) H(15) 3.268 .
C(32) H(17) 2.033 .
C(32) H(37) 3.433 1_556
C(32) H(62) 3.586 1_655
C(33) H(2) 2.792 .
C(33) H(19) 2.066 .
C(33) H(20) 2.066 .
C(33) H(21) 2.066 .
C(33) H(22) 2.074 .
C(33) H(23) 2.074 .
C(33) H(24) 2.074 .
C(33) H(25) 2.084 .
C(33) H(26) 2.084 .
C(33) H(27) 2.084 .
C(34) H(3) 3.317 4_554
C(34) H(22) 2.460 .
C(34) H(23) 2.929 .
C(34) H(24) 3.264 .
C(34) H(25) 3.290 .
C(34) H(26) 2.491 .
C(34) H(27) 2.880 .
C(34) H(29) 3.595 1_454
C(34) H(35) 3.491 1_454
C(34) H(47) 3.315 4_455
C(35) H(2) 2.739 .
C(35) H(19) 3.284 .
C(35) H(20) 2.480 .
C(35) H(21) 2.887 .
C(35) H(25) 2.594 .
C(35) H(26) 2.967 .
C(35) H(27) 3.351 .
C(35) H(27) 3.228 4_554
C(35) H(47) 3.153 1_455
C(36) H(2) 2.759 .
C(36) H(19) 2.462 .
C(36) H(20) 2.914 .
C(36) H(21) 3.277 .
C(36) H(22) 3.333 .
C(36) H(23) 2.565 .
C(36) H(23) 3.467 4_555
C(36) H(24) 3.009 .
C(36) H(47) 3.428 4_455
C(37) H(6) 2.863 .
C(37) H(28) 2.074 .
C(37) H(29) 2.074 .
C(37) H(30) 2.074 .
C(37) H(31) 2.064 .
C(37) H(32) 2.064 .
C(37) H(33) 2.064 .
C(37) H(34) 2.065 .
C(37) H(35) 2.065 .
C(37) H(36) 2.065 .
C(38) H(6) 2.829 .
C(38) H(11) 3.546 1_556
C(38) H(21) 3.274 1_656
C(38) H(31) 2.464 .
C(38) H(32) 2.918 .
C(38) H(33) 3.271 .
C(38) H(34) 3.329 .
C(38) H(35) 2.570 .
C(38) H(36) 3.000 .
C(38) H(39) 3.361 1_556
C(38) H(44) 3.268 1_556
C(39) H(1) 3.564 1_556
C(39) H(2) 3.321 1_556
C(39) H(6) 3.345 4_555
C(39) H(28) 3.286 .
C(39) H(29) 2.491 .
C(39) H(30) 2.881 .
C(39) H(34) 2.436 .
C(39) H(35) 2.915 .
C(39) H(35) 3.533 4_555
C(39) H(36) 3.247 .
C(39) H(36) 3.028 4_555
C(40) H(6) 2.832 .
C(40) H(21) 3.560 1_656
C(40) H(28) 2.593 .
C(40) H(29) 2.968 .
C(40) H(30) 3.342 .
C(40) H(31) 3.270 .
C(40) H(32) 2.464 .
C(40) H(32) 3.332 4_554
C(40) H(33) 2.865 .
C(40) H(33) 3.548 4_554
C(41) H(11) 2.671 .
C(41) H(12) 2.669 .
C(41) H(18) 3.366 1_554
C(41) H(39) 2.061 .
C(41) H(40) 2.062 .
C(41) H(41) 2.674 .
C(41) H(42) 3.376 .
C(41) H(43) 2.890 .
C(41) H(44) 3.580 .
C(42) H(9) 3.457 1_655
C(42) H(11) 3.400 .
C(42) H(12) 3.415 .
C(42) H(30) 3.521 1_554
C(42) H(37) 2.061 .
C(42) H(38) 2.062 .
C(42) H(41) 2.074 .
C(42) H(42) 2.074 .
C(42) H(43) 2.724 .
C(42) H(44) 2.750 .
C(43) H(9) 3.435 1_655
C(43) H(37) 2.722 .
C(43) H(38) 2.756 .
C(43) H(39) 2.076 .
C(43) H(40) 2.076 .
C(43) H(43) 2.052 .
C(43) H(44) 2.052 .
C(43) H(45) 2.708 .
C(43) H(46) 2.747 .
C(44) H(37) 2.889 .
C(44) H(38) 3.581 .
C(44) H(39) 2.676 .
C(44) H(40) 3.371 .
C(44) H(41) 2.051 .
C(44) H(42) 2.051 .
C(44) H(45) 2.066 .
C(44) H(46) 2.066 .
C(44) H(47) 2.957 .
C(44) H(48) 3.308 .
C(44) H(49) 2.544 .
C(45) H(7) 3.071 1_654
C(45) H(24) 3.368 1_655
C(45) H(41) 2.706 .
C(45) H(42) 2.732 .
C(45) H(43) 2.064 .
C(45) H(44) 2.064 .
C(45) H(47) 2.053 .
C(45) H(48) 2.053 .
C(45) H(49) 2.053 .
C(46) H(7) 3.287 1_654
C(46) H(19) 2.931 4_654
C(46) H(24) 3.502 1_655
C(46) H(43) 2.693 .
C(46) H(44) 2.732 .
C(46) H(45) 2.054 .
C(46) H(46) 2.054 .
C(47) H(13) 3.571 3_666
C(47) H(15) 3.440 3_666
C(47) H(16) 2.668 .
C(47) H(17) 2.683 .
C(47) H(52) 2.070 .
C(47) H(53) 2.070 .
C(47) H(54) 2.710 .
C(47) H(55) 2.795 .
C(48) H(16) 3.206 .
C(48) H(17) 3.567 .
C(48) H(50) 2.075 .
C(48) H(51) 2.075 .
C(48) H(54) 2.066 .
C(48) H(55) 2.066 .
C(48) H(56) 2.805 .
C(48) H(57) 2.624 .
C(49) H(12) 3.376 3_666
C(49) H(50) 2.774 .
C(49) H(51) 2.737 .
C(49) H(52) 2.063 .
C(49) H(53) 2.063 .
C(49) H(56) 2.060 .
C(49) H(57) 2.060 .
C(49) H(58) 2.728 .
C(49) H(59) 2.722 .
C(50) H(52) 2.757 .
C(50) H(53) 2.670 .
C(50) H(54) 2.065 .
C(50) H(55) 2.065 .
C(50) H(58) 2.042 .
C(50) H(59) 2.042 .
C(50) H(60) 2.979 .
C(50) H(61) 3.321 .
C(50) H(62) 2.585 .
C(51) H(9) 3.307 3_566
C(51) H(54) 2.657 .
C(51) H(55) 2.832 .
C(51) H(56) 2.043 .
C(51) H(57) 2.043 .
C(51) H(59) 2.969 3_567
C(51) H(60) 2.063 .
C(51) H(61) 2.063 .
C(51) H(62) 2.063 .
C(52) H(9) 3.493 3_566
C(52) H(16) 3.414 3_566
C(52) H(38) 3.506 1_456
C(52) H(56) 2.737 .
C(52) H(57) 2.730 .
C(52) H(58) 2.058 .
C(52) H(59) 2.058 .
C(52) H(59) 3.296 3_567
H(1) Ni(1) 3.068 .
H(1) F(9) 3.411 .
H(1) O(2) 2.359 .
H(1) O(4) 3.231 1_554
H(1) N(1) 1.969 .
H(1) N(3) 3.406 .
H(1) C(2) 2.008 .
H(1) C(3) 3.241 .
H(1) C(5) 3.136 .
H(1) C(16) 3.479 .
H(1) C(17) 2.951 .
H(1) C(22) 3.468 .
H(1) C(39) 3.564 1_554
H(1) H(2) 2.306 .
H(1) H(5) 3.544 .
H(1) H(10) 2.405 .
H(1) H(31) 3.210 1_554
H(1) H(33) 3.009 1_554
H(2) O(4) 2.465 1_554
H(2) N(1) 3.244 .
H(2) N(5) 2.703 .
H(2) C(1) 2.033 .
H(2) C(3) 2.048 .
H(2) C(4) 3.260 .
H(2) C(33) 2.792 .
H(2) C(35) 2.739 .
H(2) C(36) 2.759 .
H(2) C(39) 3.321 1_554
H(2) H(1) 2.306 .
H(2) H(23) 2.961 .
H(2) H(24) 2.171 .
H(2) H(25) 2.169 .
H(2) H(27) 3.028 .
H(2) H(33) 2.363 1_554
H(2) H(36) 3.525 4_554
H(3) F(8) 2.706 1_455
H(3) F(9) 3.331 1_455
H(3) O(3) 2.333 .
H(3) N(1) 3.244 .
H(3) N(5) 2.585 .
H(3) C(2) 3.258 .
H(3) C(3) 2.057 .
H(3) C(5) 2.030 .
H(3) C(25) 3.490 1_455
H(3) C(34) 3.317 4_555
H(3) H(4) 2.305 .
H(3) H(19) 3.475 4_555
H(3) H(20) 2.432 4_555
H(3) H(23) 3.556 4_555
H(3) H(26) 3.502 4_555
H(3) H(29) 3.584 1_454
H(3) H(39) 3.301 1_455
H(3) H(42) 3.561 1_455
H(4) Ni(1) 3.096 .
H(4) F(1) 2.785 .
H(4) F(8) 3.051 1_455
H(4) O(1) 2.433 .
H(4) N(1) 1.976 .
H(4) N(2) 3.271 .
H(4) C(1) 3.136 .
H(4) C(3) 3.249 .
H(4) C(4) 2.007 .
H(4) C(10) 3.416 .
H(4) C(11) 2.767 .
H(4) C(12) 3.540 .
H(4) C(14) 3.254 .
H(4) H(3) 2.305 .
H(4) H(8) 3.236 .
H(4) H(26) 3.465 4_555
H(4) H(40) 3.497 1_455
H(4) H(42) 3.505 1_455
H(4) H(48) 3.454 1_456
H(5) Ni(1) 3.078 .
H(5) F(7) 2.844 .
H(5) O(2) 2.417 .
H(5) N(1) 3.395 .
H(5) N(2) 1.969 .
H(5) C(7) 2.006 .
H(5) C(8) 3.238 .
H(5) C(10) 3.145 .
H(5) C(22) 2.884 .
H(5) C(25) 3.410 .
H(5) H(1) 3.544 .
H(5) H(6) 2.309 .
H(5) H(34) 2.837 4_554
H(5) H(35) 3.559 4_554
H(6) N(2) 3.250 .
H(6) N(6) 2.703 .
H(6) C(6) 2.036 .
H(6) C(8) 2.060 .
H(6) C(9) 3.268 .
H(6) C(37) 2.863 .
H(6) C(38) 2.829 .
H(6) C(39) 3.345 4_554
H(6) C(40) 2.832 .
H(6) H(5) 2.309 .
H(6) H(25) 3.532 4_555
H(6) H(28) 2.248 .
H(6) H(30) 3.062 .
H(6) H(32) 2.494 4_554
H(6) H(33) 3.390 4_554
H(6) H(34) 3.258 4_554
H(6) H(35) 3.073 .
H(6) H(36) 2.246 .
H(7) O(4) 2.389 .
H(7) N(2) 3.243 .
H(7) N(6) 2.578 .
H(7) C(7) 3.265 .
H(7) C(8) 2.049 .
H(7) C(10) 2.022 .
H(7) C(17) 3.545 1_556
H(7) C(18) 3.506 1_556
H(7) C(45) 3.071 1_456
H(7) C(46) 3.287 1_456
H(7) H(8) 2.298 .
H(7) H(10) 2.997 1_556
H(7) H(11) 2.903 1_556
H(7) H(45) 3.029 1_456
H(7) H(46) 2.516 1_456
H(7) H(47) 3.296 1_456
H(7) H(48) 2.954 1_456
H(8) Ni(1) 3.104 .
H(8) F(1) 3.140 .
H(8) O(1) 2.297 .
H(8) N(2) 1.986 .
H(8) N(4) 3.518 .
H(8) C(6) 3.146 .
H(8) C(8) 3.239 .
H(8) C(9) 2.002 .
H(8) C(11) 3.386 .
H(8) C(27) 3.258 .
H(8) C(31) 3.589 .
H(8) C(32) 3.006 .
H(8) H(4) 3.236 .
H(8) H(7) 2.298 .
H(8) H(18) 2.982 .
H(8) H(45) 3.592 1_456
H(8) H(48) 2.981 1_456
H(9) F(2) 2.427 .
H(9) F(3) 3.282 .
H(9) F(4) 2.212 .
H(9) F(5) 3.496 .
H(9) F(6) 3.535 .
H(9) O(1) 3.187 .
H(9) N(3) 3.229 .
H(9) C(11) 1.998 .
H(9) C(13) 2.048 .
H(9) C(14) 2.592 .
H(9) C(15) 2.558 .
H(9) C(42) 3.457 1_455
H(9) C(43) 3.435 1_455
H(9) C(51) 3.307 3_566
H(9) C(52) 3.493 3_566
H(9) H(38) 3.485 1_455
H(9) H(40) 2.803 1_455
H(9) H(41) 2.972 1_455
H(9) H(42) 3.347 1_455
H(9) H(58) 2.487 3_566
H(9) H(60) 3.133 3_566
H(9) H(61) 3.481 3_566
H(10) F(6) 2.829 .
H(10) O(2) 3.397 .
H(10) O(4) 3.277 1_554
H(10) N(1) 3.462 .
H(10) N(3) 2.623 .
H(10) C(1) 2.925 .
H(10) C(13) 3.268 .
H(10) C(15) 3.532 .
H(10) C(16) 2.038 .
H(10) C(18) 2.032 .
H(10) C(19) 3.262 .
H(10) C(21) 3.252 .
H(10) H(1) 2.405 .
H(10) H(7) 2.997 1_554
H(10) H(11) 2.324 .
H(10) H(46) 3.303 1_455
H(11) F(9) 3.401 .
H(11) O(4) 3.504 1_554
H(11) N(6) 3.295 1_554
H(11) C(8) 3.213 1_554
H(11) C(9) 3.026 1_554
H(11) C(16) 3.254 .
H(11) C(17) 2.025 .
H(11) C(19) 2.023 .
H(11) C(20) 3.232 .
H(11) C(38) 3.546 1_554
H(11) C(41) 2.671 .
H(11) C(42) 3.400 .
H(11) H(7) 2.903 1_554
H(11) H(10) 2.324 .
H(11) H(18) 3.122 1_554
H(11) H(30) 2.625 1_554
H(11) H(37) 2.459 .
H(11) H(38) 3.530 .
H(11) H(39) 3.024 .
H(12) F(2) 2.783 1_655
H(12) C(16) 3.251 .
H(12) C(18) 3.233 .
H(12) C(19) 2.028 .
H(12) C(21) 2.026 .
H(12) C(41) 2.669 .
H(12) C(42) 3.415 .
H(12) C(49) 3.376 3_666
H(12) H(13) 2.323 .
H(12) H(37) 3.523 .
H(12) H(38) 2.444 .
H(12) H(40) 3.054 .
H(12) H(54) 3.044 3_666
H(12) H(55) 2.809 3_666
H(12) H(58) 3.212 3_666
H(12) H(61) 3.492 1_654
H(13) F(5) 3.002 .
H(13) N(3) 2.630 .
H(13) N(4) 3.124 .
H(13) C(13) 3.315 .
H(13) C(16) 2.033 .
H(13) C(17) 3.252 .
H(13) C(19) 3.265 .
H(13) C(20) 2.031 .
H(13) C(23) 3.404 .
H(13) C(24) 3.089 .
H(13) C(47) 3.571 3_666
H(13) H(12) 2.323 .
H(13) H(15) 3.068 .
H(13) H(50) 2.858 3_666
H(13) H(51) 3.471 3_666
H(13) H(54) 3.483 3_666
H(13) H(55) 2.985 3_666
H(14) F(1) 2.529 1_655
H(14) F(2) 2.978 1_655
H(14) F(7) 3.513 .
H(14) F(8) 2.338 .
H(14) F(9) 3.568 .
H(14) F(10) 3.211 .
H(14) F(11) 2.255 .
H(14) O(2) 3.183 .
H(14) N(4) 3.232 .
H(14) C(14) 3.320 1_655
H(14) C(22) 1.980 .
H(14) C(24) 2.048 .
H(14) C(25) 2.575 .
H(14) C(26) 2.545 .
H(14) H(48) 3.453 1_556
H(14) H(49) 2.974 1_556
H(15) Ni(1) 3.513 .
H(15) F(12) 3.342 .
H(15) O(1) 3.092 .
H(15) N(3) 3.107 .
H(15) N(4) 2.626 .
H(15) C(11) 3.084 .
H(15) C(12) 3.119 .
H(15) C(13) 3.075 .
H(15) C(24) 3.523 .
H(15) C(27) 2.040 .
H(15) C(29) 2.027 .
H(15) C(30) 3.277 .
H(15) C(32) 3.268 .
H(15) C(47) 3.440 3_666
H(15) H(13) 3.068 .
H(15) H(16) 2.313 .
H(15) H(16) 3.599 3_666
H(15) H(50) 2.614 3_666
H(15) H(60) 3.033 3_566
H(16) F(3) 3.137 .
H(16) F(12) 2.949 3_666
H(16) C(27) 3.244 .
H(16) C(28) 2.014 .
H(16) C(28) 3.348 3_666
H(16) C(29) 3.052 3_666
H(16) C(30) 2.032 .
H(16) C(30) 3.468 3_666
H(16) C(31) 3.241 .
H(16) C(47) 2.668 .
H(16) C(48) 3.206 .
H(16) C(52) 3.414 3_566
H(16) H(15) 2.313 .
H(16) H(15) 3.599 3_666
H(16) H(16) 3.111 3_666
H(16) H(50) 2.548 .
H(16) H(51) 3.578 .
H(16) H(52) 2.748 .
H(16) H(60) 2.558 3_566
H(16) H(62) 3.497 3_566
H(17) F(5) 3.464 1_556
H(17) F(6) 3.096 1_556
H(17) C(18) 3.372 1_556
H(17) C(19) 3.384 1_556
H(17) C(27) 3.265 .
H(17) C(29) 3.244 .
H(17) C(30) 2.032 .
H(17) C(32) 2.033 .
H(17) C(47) 2.683 .
H(17) C(48) 3.567 .
H(17) H(18) 2.334 .
H(17) H(50) 3.479 .
H(17) H(51) 2.404 .
H(17) H(53) 3.272 .
H(17) H(62) 3.555 1_655
H(18) F(10) 2.674 .
H(18) F(12) 3.484 .
H(18) N(2) 3.357 .
H(18) N(4) 2.631 .
H(18) C(9) 3.581 .
H(18) C(10) 3.050 .
H(18) C(18) 3.443 1_556
H(18) C(19) 3.546 1_556
H(18) C(24) 3.057 .
H(18) C(26) 3.195 .
H(18) C(27) 2.045 .
H(18) C(28) 3.267 .
H(18) C(30) 3.277 .
H(18) C(31) 2.040 .
H(18) C(41) 3.366 1_556
H(18) H(8) 2.982 .
H(18) H(11) 3.122 1_556
H(18) H(17) 2.334 .
H(18) H(37) 2.609 1_556
H(18) H(38) 3.584 1_556
H(19) F(7) 3.027 4_454
H(19) F(8) 3.275 4_454
H(19) O(3) 2.873 .
H(19) N(5) 2.862 .
H(19) C(33) 2.066 .
H(19) C(35) 3.284 .
H(19) C(36) 2.462 .
H(19) C(46) 2.931 4_455
H(19) H(3) 3.475 4_554
H(19) H(20) 1.600 .
H(19) H(21) 1.600 .
H(19) H(22) 3.397 .
H(19) H(22) 3.499 4_555
H(19) H(25) 3.404 .
H(19) H(26) 2.290 .
H(19) H(27) 2.623 .
H(19) H(47) 2.355 4_455
H(19) H(48) 3.032 4_455
H(19) H(49) 2.950 4_455
H(20) F(7) 2.906 4_454
H(20) F(8) 3.213 4_454
H(20) O(3) 3.481 .
H(20) O(3) 2.948 4_554
H(20) N(5) 3.240 .
H(20) C(4) 3.093 4_554
H(20) C(25) 3.581 4_454
H(20) C(33) 2.066 .
H(20) C(35) 2.480 .
H(20) C(36) 2.914 .
H(20) H(3) 2.432 4_554
H(20) H(19) 1.600 .
H(20) H(21) 1.600 .
H(20) H(22) 2.261 .
H(20) H(23) 2.706 .
H(20) H(24) 3.406 .
H(20) H(26) 2.686 .
H(20) H(27) 3.518 .
H(20) H(35) 3.503 1_454
H(21) F(7) 2.982 4_454
H(21) O(3) 2.144 .
H(21) N(5) 2.428 .
H(21) C(33) 2.066 .
H(21) C(35) 2.887 .
H(21) C(36) 3.277 .
H(21) C(38) 3.274 1_454
H(21) C(40) 3.560 1_454
H(21) H(19) 1.600 .
H(21) H(20) 1.600 .
H(21) H(22) 2.644 .
H(21) H(23) 3.543 .
H(21) H(24) 3.528 .
H(21) H(26) 3.425 .
H(21) H(27) 3.541 .
H(21) H(28) 3.091 1_454
H(21) H(29) 2.702 1_454
H(21) H(35) 2.683 1_454
H(22) O(3) 3.572 .
H(22) O(3) 2.876 4_554
H(22) N(5) 2.903 .
H(22) N(5) 3.427 4_554
H(22) C(33) 2.074 .
H(22) C(34) 2.460 .
H(22) C(36) 3.333 .
H(22) H(19) 3.397 .
H(22) H(19) 3.499 4_554
H(22) H(20) 2.261 .
H(22) H(21) 2.644 .
H(22) H(23) 1.600 .
H(22) H(24) 1.600 .
H(22) H(25) 3.512 .
H(22) H(27) 3.289 4_554
H(22) H(28) 3.377 1_454
H(22) H(44) 3.327 1_455
H(22) H(47) 2.809 1_455
H(23) O(3) 3.205 4_554
H(23) O(4) 3.184 1_554
H(23) N(5) 3.270 .
H(23) N(5) 3.182 4_554
H(23) C(3) 3.327 4_554
H(23) C(4) 3.529 4_554
H(23) C(33) 2.074 .
H(23) C(34) 2.929 .
H(23) C(36) 2.565 .
H(23) C(36) 3.467 4_554
H(23) H(2) 2.961 .
H(23) H(3) 3.556 4_554
H(23) H(20) 2.706 .
H(23) H(21) 3.543 .
H(23) H(22) 1.600 .
H(23) H(24) 1.600 .
H(23) H(25) 2.405 .
H(23) H(26) 2.753 .
H(23) H(27) 3.495 .
H(23) H(27) 2.547 4_554
H(23) H(47) 3.376 1_455
H(24) O(3) 3.548 .
H(24) O(4) 2.875 1_554
H(24) N(5) 2.479 .
H(24) C(2) 2.582 .
H(24) C(3) 2.694 .
H(24) C(33) 2.074 .
H(24) C(34) 3.264 .
H(24) C(36) 3.009 .
H(24) C(45) 3.368 1_455
H(24) C(46) 3.502 1_455
H(24) H(2) 2.171 .
H(24) H(20) 3.406 .
H(24) H(21) 3.528 .
H(24) H(22) 1.600 .
H(24) H(23) 1.600 .
H(24) H(25) 2.824 .
H(24) H(27) 3.384 4_554
H(24) H(44) 3.075 1_455
H(24) H(46) 2.745 1_455
H(24) H(47) 2.788 1_455
H(25) O(4) 3.550 1_554
H(25) N(5) 2.919 .
H(25) C(2) 2.847 .
H(25) C(3) 3.203 .
H(25) C(7) 3.500 4_554
H(25) C(33) 2.084 .
H(25) C(34) 3.290 .
H(25) C(35) 2.594 .
H(25) H(2) 2.169 .
H(25) H(6) 3.532 4_554
H(25) H(19) 3.404 .
H(25) H(22) 3.512 .
H(25) H(23) 2.405 .
H(25) H(24) 2.824 .
H(25) H(26) 1.600 .
H(25) H(27) 1.600 .
H(25) H(33) 2.766 1_554
H(25) H(36) 3.108 4_554
H(26) N(5) 3.285 .
H(26) C(4) 3.517 4_554
H(26) C(5) 3.510 4_554
H(26) C(8) 3.530 4_554
H(26) C(9) 3.543 4_554
H(26) C(33) 2.084 .
H(26) C(34) 2.491 .
H(26) C(35) 2.967 .
H(26) H(3) 3.502 4_554
H(26) H(4) 3.465 4_554
H(26) H(19) 2.290 .
H(26) H(20) 2.686 .
H(26) H(21) 3.425 .
H(26) H(23) 2.753 .
H(26) H(25) 1.600 .
H(26) H(27) 1.600 .
H(26) H(47) 3.134 4_455
H(26) H(48) 3.353 4_455
H(27) O(3) 3.262 .
H(27) O(4) 3.391 4_554
H(27) N(5) 2.502 .
H(27) N(6) 3.461 4_554
H(27) C(2) 3.279 .
H(27) C(3) 3.053 .
H(27) C(8) 3.428 4_554
H(27) C(33) 2.084 .
H(27) C(34) 2.880 .
H(27) C(35) 3.351 .
H(27) C(35) 3.228 4_555
H(27) H(2) 3.028 .
H(27) H(19) 2.623 .
H(27) H(20) 3.518 .
H(27) H(21) 3.541 .
H(27) H(22) 3.289 4_555
H(27) H(23) 3.495 .
H(27) H(23) 2.547 4_555
H(27) H(24) 3.384 4_555
H(27) H(25) 1.600 .
H(27) H(26) 1.600 .
H(27) H(36) 3.413 4_554
H(27) H(47) 2.976 4_455
H(28) N(6) 2.897 .
H(28) C(7) 2.761 .
H(28) C(8) 3.064 .
H(28) C(37) 2.074 .
H(28) C(39) 3.286 .
H(28) C(40) 2.593 .
H(28) H(6) 2.248 .
H(28) H(21) 3.091 1_656
H(28) H(22) 3.377 1_656
H(28) H(29) 1.600 .
H(28) H(30) 1.600 .
H(28) H(31) 3.405 .
H(28) H(34) 3.511 .
H(28) H(35) 2.413 .
H(28) H(36) 2.820 .
H(28) H(44) 3.034 1_556
H(29) F(9) 3.335 1_556
H(29) O(3) 2.412 1_656
H(29) N(5) 3.201 1_656
H(29) N(6) 3.269 .
H(29) C(34) 3.595 1_656
H(29) C(37) 2.074 .
H(29) C(39) 2.491 .
H(29) C(40) 2.968 .
H(29) H(3) 3.584 1_656
H(29) H(21) 2.702 1_656
H(29) H(28) 1.600 .
H(29) H(30) 1.600 .
H(29) H(31) 2.289 .
H(29) H(32) 2.695 .
H(29) H(33) 3.423 .
H(29) H(35) 2.764 .
H(29) H(39) 3.200 1_556
H(29) H(44) 3.235 1_556
H(30) F(9) 3.302 1_556
H(30) O(4) 3.410 .
H(30) N(6) 2.472 .
H(30) C(7) 3.093 .
H(30) C(8) 2.762 .
H(30) C(18) 3.379 1_556
H(30) C(37) 2.074 .
H(30) C(39) 2.881 .
H(30) C(40) 3.342 .
H(30) C(42) 3.521 1_556
H(30) H(6) 3.062 .
H(30) H(11) 2.625 1_556
H(30) H(28) 1.600 .
H(30) H(29) 1.600 .
H(30) H(31) 2.631 .
H(30) H(32) 3.525 .
H(30) H(33) 3.535 .
H(30) H(35) 3.498 .
H(30) H(37) 3.437 1_556
H(30) H(39) 2.678 1_556
H(30) H(43) 3.535 1_556
H(30) H(44) 2.988 1_556
H(31) F(7) 3.201 1_556
H(31) F(9) 2.414 1_556
H(31) O(4) 2.995 .
H(31) N(6) 2.868 .
H(31) C(25) 3.370 1_556
H(31) C(37) 2.064 .
H(31) C(38) 2.464 .
H(31) C(40) 3.270 .
H(31) H(1) 3.210 1_556
H(31) H(28) 3.405 .
H(31) H(29) 2.289 .
H(31) H(30) 2.631 .
H(31) H(32) 1.601 .
H(31) H(33) 1.600 .
H(31) H(34) 3.377 .
H(31) H(35) 3.594 .
H(31) H(35) 3.300 4_555
H(31) H(36) 3.198 4_555
H(32) O(4) 3.457 .
H(32) N(6) 3.247 .
H(32) C(7) 3.317 4_555
H(32) C(37) 2.064 .
H(32) C(38) 2.918 .
H(32) C(40) 2.464 .
H(32) C(40) 3.332 4_555
H(32) H(6) 2.494 4_555
H(32) H(29) 2.695 .
H(32) H(30) 3.525 .
H(32) H(31) 1.601 .
H(32) H(33) 1.600 .
H(32) H(34) 2.241 .
H(32) H(35) 2.691 .
H(32) H(35) 3.130 4_555
H(32) H(36) 3.391 .
H(32) H(36) 2.655 4_555
H(33) O(4) 2.116 .
H(33) N(6) 2.437 .
H(33) C(1) 3.451 1_556
H(33) C(2) 3.120 1_556
H(33) C(37) 2.064 .
H(33) C(38) 3.271 .
H(33) C(40) 2.865 .
H(33) C(40) 3.548 4_555
H(33) H(1) 3.009 1_556
H(33) H(2) 2.363 1_556
H(33) H(6) 3.390 4_555
H(33) H(25) 2.766 1_556
H(33) H(29) 3.423 .
H(33) H(30) 3.535 .
H(33) H(31) 1.600 .
H(33) H(32) 1.600 .
H(33) H(34) 2.614 .
H(33) H(35) 3.525 .
H(33) H(36) 3.505 .
H(33) H(36) 2.747 4_555
H(34) F(7) 3.350 4_555
H(34) O(4) 3.370 .
H(34) N(6) 2.896 .
H(34) C(6) 3.415 4_555
H(34) C(37) 2.065 .
H(34) C(38) 3.329 .
H(34) C(39) 2.436 .
H(34) H(5) 2.837 4_555
H(34) H(6) 3.258 4_555
H(34) H(28) 3.511 .
H(34) H(31) 3.377 .
H(34) H(32) 2.241 .
H(34) H(33) 2.614 .
H(34) H(35) 1.600 .
H(34) H(36) 1.600 .
H(35) F(7) 2.645 4_555
H(35) N(6) 3.261 .
H(35) C(34) 3.491 1_656
H(35) C(37) 2.065 .
H(35) C(38) 2.570 .
H(35) C(39) 2.915 .
H(35) C(39) 3.533 4_554
H(35) H(5) 3.559 4_555
H(35) H(6) 3.073 .
H(35) H(20) 3.503 1_656
H(35) H(21) 2.683 1_656
H(35) H(28) 2.413 .
H(35) H(29) 2.764 .
H(35) H(30) 3.498 .
H(35) H(31) 3.594 .
H(35) H(31) 3.300 4_554
H(35) H(32) 2.691 .
H(35) H(32) 3.130 4_554
H(35) H(33) 3.525 .
H(35) H(34) 1.600 .
H(35) H(36) 1.600 .
H(36) O(4) 3.360 .
H(36) N(6) 2.463 .
H(36) C(7) 2.804 .
H(36) C(8) 2.925 .
H(36) C(37) 2.065 .
H(36) C(38) 3.000 .
H(36) C(39) 3.247 .
H(36) C(39) 3.028 4_554
H(36) H(2) 3.525 4_555
H(36) H(6) 2.246 .
H(36) H(25) 3.108 4_555
H(36) H(27) 3.413 4_555
H(36) H(28) 2.820 .
H(36) H(31) 3.198 4_554
H(36) H(32) 3.391 .
H(36) H(32) 2.655 4_554
H(36) H(33) 3.505 .
H(36) H(33) 2.747 4_554
H(36) H(34) 1.600 .
H(36) H(35) 1.600 .
H(37) F(10) 2.746 1_554
H(37) C(18) 2.629 .
H(37) C(19) 2.062 .
H(37) C(20) 3.267 .
H(37) C(32) 3.433 1_554
H(37) C(42) 2.061 .
H(37) C(43) 2.722 .
H(37) C(44) 2.889 .
H(37) H(11) 2.459 .
H(37) H(12) 3.523 .
H(37) H(18) 2.609 1_554
H(37) H(30) 3.437 1_554
H(37) H(38) 1.599 .
H(37) H(39) 2.380 .
H(37) H(40) 2.856 .
H(37) H(41) 2.877 .
H(37) H(43) 2.301 .
H(37) H(44) 3.252 .
H(38) F(10) 3.146 1_554
H(38) C(18) 3.270 .
H(38) C(19) 2.062 .
H(38) C(20) 2.620 .
H(38) C(42) 2.062 .
H(38) C(43) 2.756 .
H(38) C(44) 3.581 .
H(38) C(52) 3.506 1_654
H(38) H(9) 3.485 1_655
H(38) H(11) 3.530 .
H(38) H(12) 2.444 .
H(38) H(18) 3.584 1_554
H(38) H(37) 1.599 .
H(38) H(39) 2.856 .
H(38) H(40) 2.354 .
H(38) H(41) 2.507 .
H(38) H(42) 3.570 .
H(38) H(43) 3.253 .
H(38) H(61) 3.380 1_654
H(38) H(62) 2.852 1_654
H(39) F(8) 3.571 .
H(39) F(9) 2.791 .
H(39) C(4) 3.596 1_655
H(39) C(18) 3.140 .
H(39) C(19) 2.715 .
H(39) C(38) 3.361 1_554
H(39) C(41) 2.061 .
H(39) C(43) 2.076 .
H(39) C(44) 2.676 .
H(39) H(3) 3.301 1_655
H(39) H(11) 3.024 .
H(39) H(29) 3.200 1_554
H(39) H(30) 2.678 1_554
H(39) H(37) 2.380 .
H(39) H(38) 2.856 .
H(39) H(40) 1.599 .
H(39) H(41) 2.863 .
H(39) H(42) 2.440 .
H(39) H(43) 2.884 .
H(39) H(44) 2.506 .
H(40) F(2) 2.657 1_655
H(40) F(8) 3.400 .
H(40) F(9) 3.453 .
H(40) C(11) 3.449 1_655
H(40) C(12) 3.183 1_655
H(40) C(14) 3.413 1_655
H(40) C(19) 2.747 .
H(40) C(20) 3.179 .
H(40) C(41) 2.062 .
H(40) C(43) 2.076 .
H(40) C(44) 3.371 .
H(40) H(4) 3.497 1_655
H(40) H(9) 2.803 1_655
H(40) H(12) 3.054 .
H(40) H(37) 2.856 .
H(40) H(38) 2.354 .
H(40) H(39) 1.599 .
H(40) H(41) 2.439 .
H(40) H(42) 2.280 .
H(40) H(44) 3.565 .
H(41) F(4) 2.788 1_655
H(41) F(6) 2.909 1_655
H(41) C(12) 3.322 1_655
H(41) C(13) 3.380 1_655
H(41) C(15) 3.148 1_655
H(41) C(41) 2.674 .
H(41) C(42) 2.074 .
H(41) C(44) 2.051 .
H(41) C(45) 2.706 .
H(41) H(9) 2.972 1_655
H(41) H(37) 2.877 .
H(41) H(38) 2.507 .
H(41) H(39) 2.863 .
H(41) H(40) 2.439 .
H(41) H(42) 1.598 .
H(41) H(43) 2.367 .
H(41) H(44) 2.847 .
H(41) H(45) 2.502 .
H(41) H(46) 3.009 .
H(42) F(6) 3.510 1_655
H(42) N(1) 3.347 1_655
H(42) C(1) 3.515 1_655
H(42) C(2) 3.585 1_655
H(42) C(3) 3.435 1_655
H(42) C(4) 3.180 1_655
H(42) C(5) 3.138 1_655
H(42) C(12) 3.321 1_655
H(42) C(13) 3.384 1_655
H(42) C(41) 3.376 .
H(42) C(42) 2.074 .
H(42) C(44) 2.051 .
H(42) C(45) 2.732 .
H(42) H(3) 3.561 1_655
H(42) H(4) 3.505 1_655
H(42) H(9) 3.347 1_655
H(42) H(38) 3.570 .
H(42) H(39) 2.440 .
H(42) H(40) 2.280 .
H(42) H(41) 1.598 .
H(42) H(43) 2.847 .
H(42) H(44) 2.346 .
H(42) H(45) 2.989 .
H(42) H(46) 2.573 .
H(43) F(10) 2.894 1_554
H(43) C(41) 2.890 .
H(43) C(42) 2.724 .
H(43) C(43) 2.052 .
H(43) C(45) 2.064 .
H(43) C(46) 2.693 .
H(43) H(30) 3.535 1_554
H(43) H(37) 2.301 .
H(43) H(38) 3.253 .
H(43) H(39) 2.884 .
H(43) H(41) 2.367 .
H(43) H(42) 2.847 .
H(43) H(44) 1.598 .
H(43) H(45) 2.387 .
H(43) H(46) 2.859 .
H(43) H(47) 3.288 .
H(43) H(48) 3.413 .
H(43) H(49) 2.365 .
H(44) C(38) 3.268 1_554
H(44) C(41) 3.580 .
H(44) C(42) 2.750 .
H(44) C(43) 2.052 .
H(44) C(45) 2.064 .
H(44) C(46) 2.732 .
H(44) H(22) 3.327 1_655
H(44) H(24) 3.075 1_655
H(44) H(28) 3.034 1_554
H(44) H(29) 3.235 1_554
H(44) H(30) 2.988 1_554
H(44) H(37) 3.252 .
H(44) H(39) 2.506 .
H(44) H(40) 3.565 .
H(44) H(41) 2.847 .
H(44) H(42) 2.346 .
H(44) H(43) 1.598 .
H(44) H(45) 2.859 .
H(44) H(46) 2.355 .
H(44) H(47) 2.850 .
H(44) H(49) 2.713 .
H(45) F(6) 3.091 1_655
H(45) C(43) 2.708 .
H(45) C(44) 2.066 .
H(45) C(46) 2.054 .
H(45) H(7) 3.029 1_654
H(45) H(8) 3.592 1_654
H(45) H(41) 2.502 .
H(45) H(42) 2.989 .
H(45) H(43) 2.387 .
H(45) H(44) 2.859 .
H(45) H(46) 1.600 .
H(45) H(47) 2.801 .
H(45) H(48) 2.202 .
H(45) H(49) 2.536 .
H(46) O(4) 3.245 1_654
H(46) C(9) 3.384 1_654
H(46) C(43) 2.747 .
H(46) C(44) 2.066 .
H(46) C(46) 2.054 .
H(46) H(7) 2.516 1_654
H(46) H(10) 3.303 1_655
H(46) H(24) 2.745 1_655
H(46) H(41) 3.009 .
H(46) H(42) 2.573 .
H(46) H(43) 2.859 .
H(46) H(44) 2.355 .
H(46) H(45) 1.600 .
H(46) H(47) 2.211 .
H(46) H(48) 2.519 .
H(46) H(49) 2.808 .
H(47) C(34) 3.315 4_654
H(47) C(35) 3.153 1_655
H(47) C(36) 3.428 4_654
H(47) C(44) 2.957 .
H(47) C(45) 2.053 .
H(47) H(7) 3.296 1_654
H(47) H(19) 2.355 4_654
H(47) H(22) 2.809 1_655
H(47) H(23) 3.376 1_655
H(47) H(24) 2.788 1_655
H(47) H(26) 3.134 4_654
H(47) H(27) 2.976 4_654
H(47) H(43) 3.288 .
H(47) H(44) 2.850 .
H(47) H(45) 2.801 .
H(47) H(46) 2.211 .
H(47) H(48) 1.600 .
H(47) H(49) 1.600 .
H(48) F(1) 2.733 1_654
H(48) F(8) 3.196 1_554
H(48) C(9) 3.284 1_654
H(48) C(10) 3.301 1_654
H(48) C(44) 3.308 .
H(48) C(45) 2.053 .
H(48) H(4) 3.454 1_654
H(48) H(7) 2.954 1_654
H(48) H(8) 2.981 1_654
H(48) H(14) 3.453 1_554
H(48) H(19) 3.032 4_654
H(48) H(26) 3.353 4_654
H(48) H(43) 3.413 .
H(48) H(45) 2.202 .
H(48) H(46) 2.519 .
H(48) H(47) 1.600 .
H(48) H(49) 1.600 .
H(49) F(1) 3.518 1_654
H(49) F(7) 3.497 1_554
H(49) F(8) 3.095 1_554
H(49) C(23) 3.401 1_554
H(49) C(44) 2.544 .
H(49) C(45) 2.053 .
H(49) H(14) 2.974 1_554
H(49) H(19) 2.950 4_654
H(49) H(43) 2.365 .
H(49) H(44) 2.713 .
H(49) H(45) 2.536 .
H(49) H(46) 2.808 .
H(49) H(47) 1.600 .
H(49) H(48) 1.600 .
H(50) F(12) 2.749 3_666
H(50) C(28) 3.041 3_666
H(50) C(29) 2.684 .
H(50) C(30) 2.058 .
H(50) C(31) 3.238 .
H(50) C(48) 2.075 .
H(50) C(49) 2.774 .
H(50) H(13) 2.858 3_666
H(50) H(15) 2.614 3_666
H(50) H(16) 2.548 .
H(50) H(17) 3.479 .
H(50) H(51) 1.601 .
H(50) H(52) 2.364 .
H(50) H(53) 2.866 .
H(50) H(54) 2.997 .
H(50) H(55) 2.645 .
H(51) F(5) 2.911 1_556
H(51) F(6) 3.488 1_556
H(51) C(29) 3.306 .
H(51) C(30) 2.058 .
H(51) C(31) 2.598 .
H(51) C(48) 2.075 .
H(51) C(49) 2.737 .
H(51) H(13) 3.471 3_666
H(51) H(16) 3.578 .
H(51) H(17) 2.404 .
H(51) H(50) 1.601 .
H(51) H(52) 2.866 .
H(51) H(53) 2.394 .
H(51) H(54) 2.514 .
H(51) H(55) 3.071 .
H(52) F(3) 2.643 .
H(52) F(12) 3.118 3_666
H(52) C(29) 2.996 .
H(52) C(30) 2.725 .
H(52) C(47) 2.070 .
H(52) C(49) 2.063 .
H(52) C(50) 2.757 .
H(52) H(16) 2.748 .
H(52) H(50) 2.364 .
H(52) H(51) 2.866 .
H(52) H(53) 1.598 .
H(52) H(54) 2.857 .
H(52) H(55) 2.336 .
H(52) H(56) 2.668 .
H(52) H(56) 3.015 3_566
H(52) H(57) 2.909 .
H(53) F(3) 3.130 .
H(53) F(4) 3.212 1_556
H(53) F(6) 2.936 1_556
H(53) C(15) 3.513 1_556
H(53) C(29) 3.518 .
H(53) C(30) 2.687 .
H(53) C(31) 3.264 .
H(53) C(47) 2.070 .
H(53) C(49) 2.063 .
H(53) C(50) 2.670 .
H(53) H(17) 3.272 .
H(53) H(50) 2.866 .
H(53) H(51) 2.394 .
H(53) H(52) 1.598 .
H(53) H(54) 2.405 .
H(53) H(55) 2.857 .
H(53) H(56) 3.055 .
H(53) H(57) 2.383 .
H(54) F(4) 2.681 1_556
H(54) F(5) 3.125 1_556
H(54) C(15) 3.401 1_556
H(54) C(47) 2.710 .
H(54) C(48) 2.066 .
H(54) C(50) 2.065 .
H(54) C(51) 2.657 .
H(54) H(12) 3.044 3_666
H(54) H(13) 3.483 3_666
H(54) H(50) 2.997 .
H(54) H(51) 2.514 .
H(54) H(52) 2.857 .
H(54) H(53) 2.405 .
H(54) H(55) 1.600 .
H(54) H(56) 2.850 .
H(54) H(57) 2.444 .
H(54) H(58) 2.878 .
H(54) H(59) 2.466 .
H(54) H(61) 3.126 3_567
H(55) F(2) 3.253 3_566
H(55) F(11) 3.216 3_666
H(55) F(12) 3.231 3_666
H(55) C(20) 3.505 3_666
H(55) C(21) 3.587 3_666
H(55) C(47) 2.795 .
H(55) C(48) 2.066 .
H(55) C(50) 2.065 .
H(55) C(51) 2.832 .
H(55) H(12) 2.809 3_666
H(55) H(13) 2.985 3_666
H(55) H(50) 2.645 .
H(55) H(51) 3.071 .
H(55) H(52) 2.336 .
H(55) H(53) 2.857 .
H(55) H(54) 1.600 .
H(55) H(56) 2.299 .
H(55) H(57) 2.849 .
H(55) H(58) 2.660 .
H(55) H(59) 3.141 .
H(56) F(3) 3.321 3_566
H(56) F(10) 3.519 1_455
H(56) F(11) 3.286 1_455
H(56) F(12) 2.930 1_455
H(56) C(26) 3.499 1_455
H(56) C(48) 2.805 .
H(56) C(49) 2.060 .
H(56) C(51) 2.043 .
H(56) C(52) 2.737 .
H(56) H(52) 2.668 .
H(56) H(52) 3.015 3_566
H(56) H(53) 3.055 .
H(56) H(54) 2.850 .
H(56) H(55) 2.299 .
H(56) H(57) 1.597 .
H(56) H(58) 2.344 .
H(56) H(59) 2.838 .
H(56) H(60) 2.862 .
H(56) H(62) 2.725 .
H(57) F(4) 2.935 1_556
H(57) F(10) 2.865 1_455
H(57) F(11) 3.204 1_455
H(57) F(12) 3.357 1_455
H(57) C(26) 3.392 1_455
H(57) C(48) 2.624 .
H(57) C(49) 2.060 .
H(57) C(51) 2.043 .
H(57) C(52) 2.730 .
H(57) H(52) 2.909 .
H(57) H(53) 2.383 .
H(57) H(54) 2.444 .
H(57) H(55) 2.849 .
H(57) H(56) 1.597 .
H(57) H(58) 2.838 .
H(57) H(59) 2.349 .
H(57) H(60) 3.332 .
H(57) H(61) 3.440 .
H(57) H(62) 2.431 .
H(58) F(2) 2.657 3_566
H(58) F(3) 3.128 3_566
H(58) F(4) 3.468 3_566
H(58) C(12) 3.212 3_566
H(58) C(14) 3.248 3_566
H(58) C(49) 2.728 .
H(58) C(50) 2.042 .
H(58) C(52) 2.058 .
H(58) H(9) 2.487 3_566
H(58) H(12) 3.212 3_666
H(58) H(54) 2.878 .
H(58) H(55) 2.660 .
H(58) H(56) 2.344 .
H(58) H(57) 2.838 .
H(58) H(59) 1.597 .
H(58) H(59) 3.235 3_567
H(58) H(60) 2.217 .
H(58) H(61) 2.520 .
H(58) H(62) 2.814 .
H(59) F(4) 2.965 1_556
H(59) C(49) 2.722 .
H(59) C(50) 2.042 .
H(59) C(51) 2.969 3_567
H(59) C(52) 2.058 .
H(59) C(52) 3.296 3_567
H(59) H(54) 2.466 .
H(59) H(55) 3.141 .
H(59) H(56) 2.838 .
H(59) H(57) 2.349 .
H(59) H(58) 1.597 .
H(59) H(58) 3.235 3_567
H(59) H(59) 2.148 3_567
H(59) H(60) 2.805 .
H(59) H(61) 2.205 .
H(59) H(61) 2.707 3_567
H(59) H(62) 2.541 .
H(60) F(3) 3.515 3_566
H(60) F(4) 3.598 3_566
H(60) F(12) 3.502 1_455
H(60) C(12) 3.373 3_566
H(60) C(28) 3.512 3_566
H(60) C(29) 3.287 3_566
H(60) C(50) 2.979 .
H(60) C(51) 2.063 .
H(60) H(9) 3.133 3_566
H(60) H(15) 3.033 3_566
H(60) H(16) 2.558 3_566
H(60) H(56) 2.862 .
H(60) H(57) 3.332 .
H(60) H(58) 2.217 .
H(60) H(59) 2.805 .
H(60) H(61) 1.600 .
H(60) H(62) 1.600 .
H(61) F(4) 2.986 3_566
H(61) F(5) 3.417 3_566
H(61) C(50) 3.321 .
H(61) C(51) 2.063 .
H(61) H(9) 3.481 3_566
H(61) H(12) 3.492 1_456
H(61) H(38) 3.380 1_456
H(61) H(54) 3.126 3_567
H(61) H(57) 3.440 .
H(61) H(58) 2.520 .
H(61) H(59) 2.205 .
H(61) H(59) 2.707 3_567
H(61) H(60) 1.600 .
H(61) H(62) 1.600 .
H(62) F(10) 2.794 1_455
H(62) F(12) 3.005 1_455
H(62) C(26) 3.476 1_455
H(62) C(31) 3.523 1_455
H(62) C(32) 3.586 1_455
H(62) C(50) 2.585 .
H(62) C(51) 2.063 .
H(62) H(16) 3.497 3_566
H(62) H(17) 3.555 1_455
H(62) H(38) 2.852 1_456
H(62) H(56) 2.725 .
H(62) H(57) 2.431 .
H(62) H(58) 2.814 .
H(62) H(59) 2.541 .
H(62) H(60) 1.600 .
H(62) H(61) 1.600 .

loop_
_geom_torsion_atom_site_label_1
_geom_torsion_atom_site_label_2
_geom_torsion_atom_site_label_3
_geom_torsion_atom_site_label_4
_geom_torsion
O(1) Ni(1) O(2) C(22) -134.2(9)
O(2) Ni(1) O(1) C(11) -118.9(9)
O(1) Ni(1) N(1) C(1) 163.8(2)
O(1) Ni(1) N(1) C(5) -17.6(2)
N(1) Ni(1) O(1) C(11) -76.7(2)
O(1) Ni(1) N(2) C(6) 165.4(2)
O(1) Ni(1) N(2) C(10) -14.7(2)
N(2) Ni(1) O(1) C(11) -164.1(2)
O(1) Ni(1) N(3) C(13) -11.1(2)
O(1) Ni(1) N(3) C(16) 169.7(2)
N(3) Ni(1) O(1) C(11) 13.9(2)
O(1) Ni(1) N(4) C(24) 177.5(2)
O(1) Ni(1) N(4) C(27) 3.5(2)
N(4) Ni(1) O(1) C(11) 107.6(2)
O(2) Ni(1) N(1) C(1) -20.1(2)
O(2) Ni(1) N(1) C(5) 158.5(2)
N(1) Ni(1) O(2) C(22) -176.4(2)
O(2) Ni(1) N(2) C(6) -10.5(2)
O(2) Ni(1) N(2) C(10) 169.4(2)
N(2) Ni(1) O(2) C(22) -89.1(2)
O(2) Ni(1) N(3) C(13) 164.6(2)
O(2) Ni(1) N(3) C(16) -14.6(2)
N(3) Ni(1) O(2) C(22) 93.2(2)
O(2) Ni(1) N(4) C(24) 1.7(3)
O(2) Ni(1) N(4) C(27) -172.2(2)
N(4) Ni(1) O(2) C(22) -0.5(2)
N(1) Ni(1) N(2) C(6) 76.1(2)
N(1) Ni(1) N(2) C(10) -104.0(2)
N(2) Ni(1) N(1) C(1) -110.6(2)
N(2) Ni(1) N(1) C(5) 68.0(2)
N(1) Ni(1) N(3) C(13) 78.0(2)
N(1) Ni(1) N(3) C(16) -101.3(2)
N(3) Ni(1) N(1) C(1) 74.1(2)
N(3) Ni(1) N(1) C(5) -107.3(2)
N(1) Ni(1) N(4) C(24) 54.2(16)
N(1) Ni(1) N(4) C(27) -119.7(14)
N(4) Ni(1) N(1) C(1) -72.8(16)
N(4) Ni(1) N(1) C(5) 105.8(15)
N(2) Ni(1) N(3) C(13) 11.8(13)
N(2) Ni(1) N(3) C(16) -167.4(11)
N(3) Ni(1) N(2) C(6) 142.4(11)
N(3) Ni(1) N(2) C(10) -37.7(13)
N(2) Ni(1) N(4) C(24) 92.0(3)
N(2) Ni(1) N(4) C(27) -82.0(2)
N(4) Ni(1) N(2) C(6) -100.7(2)
N(4) Ni(1) N(2) C(10) 79.2(2)
N(3) Ni(1) N(4) C(24) -92.6(3)
N(3) Ni(1) N(4) C(27) 93.5(2)
N(4) Ni(1) N(3) C(13) -104.9(2)
N(4) Ni(1) N(3) C(16) 75.9(2)
Ni(1) O(1) C(11) C(12) -9.1(5)
Ni(1) O(1) C(11) C(14) 171.1(2)
Ni(1) O(2) C(22) C(23) -1.3(5)
Ni(1) O(2) C(22) C(25) 176.3(2)
Ni(1) N(1) C(1) C(2) 177.4(2)
Ni(1) N(1) C(5) C(4) -178.1(2)
C(1) N(1) C(5) C(4) 0.5(5)
C(5) N(1) C(1) C(2) -1.3(5)
Ni(1) N(2) C(6) C(7) 178.6(2)
Ni(1) N(2) C(10) C(9) -179.2(2)
C(6) N(2) C(10) C(9) 0.7(5)
C(10) N(2) C(6) C(7) -1.3(5)
Ni(1) N(3) C(13) C(12) 3.1(4)
Ni(1) N(3) C(13) C(15) -178.1(2)
Ni(1) N(3) C(16) C(17) 88.7(3)
Ni(1) N(3) C(16) C(21) -87.1(3)
C(13) N(3) C(16) C(17) -90.5(4)
C(13) N(3) C(16) C(21) 93.7(4)
C(16) N(3) C(13) C(12) -177.7(3)
C(16) N(3) C(13) C(15) 1.1(4)
Ni(1) N(4) C(24) C(23) -1.4(5)
Ni(1) N(4) C(24) C(26) 179.5(2)
Ni(1) N(4) C(27) C(28) -73.9(3)
Ni(1) N(4) C(27) C(32) 102.1(3)
C(24) N(4) C(27) C(28) 112.0(3)
C(24) N(4) C(27) C(32) -72.1(4)
C(27) N(4) C(24) C(23) 172.2(3)
C(27) N(4) C(24) C(26) -6.9(5)
O(3) N(5) C(3) C(2) 177.6(3)
O(3) N(5) C(3) C(4) -1.0(4)
O(3) N(5) C(33) C(34) 1.7(4)
O(3) N(5) C(33) C(35) 119.5(3)
O(3) N(5) C(33) C(36) -115.9(3)
C(3) N(5) C(33) C(34) -179.9(3)
C(3) N(5) C(33) C(35) -62.1(4)
C(3) N(5) C(33) C(36) 62.6(4)
C(33) N(5) C(3) C(2) -0.9(5)
C(33) N(5) C(3) C(4) -179.4(3)
O(4) N(6) C(8) C(7) -158.7(3)
O(4) N(6) C(8) C(9) 19.2(4)
O(4) N(6) C(37) C(38) -132.4(3)
O(4) N(6) C(37) C(39) -14.5(4)
O(4) N(6) C(37) C(40) 102.7(4)
C(8) N(6) C(37) C(38) 43.0(4)
C(8) N(6) C(37) C(39) 160.9(3)
C(8) N(6) C(37) C(40) -81.9(4)
C(37) N(6) C(8) C(7) 25.9(5)
C(37) N(6) C(8) C(9) -156.2(3)
N(1) C(1) C(2) C(3) 0.7(5)
C(1) C(2) C(3) N(5) -177.9(3)
C(1) C(2) C(3) C(4) 0.7(5)
N(5) C(3) C(4) C(5) 177.3(3)
C(2) C(3) C(4) C(5) -1.4(5)
C(3) C(4) C(5) N(1) 0.8(5)
N(2) C(6) C(7) C(8) -0.1(4)
C(6) C(7) C(8) N(6) 179.9(3)
C(6) C(7) C(8) C(9) 2.0(5)
N(6) C(8) C(9) C(10) 179.4(3)
C(7) C(8) C(9) C(10) -2.5(5)
C(8) C(9) C(10) N(2) 1.2(5)
O(1) C(11) C(12) C(13) -4.7(6)
O(1) C(11) C(14) F(1) -37.4(4)
O(1) C(11) C(14) F(2) -154.8(3)
O(1) C(11) C(14) F(3) 82.8(3)
C(12) C(11) C(14) F(1) 142.8(3)
C(12) C(11) C(14) F(2) 25.4(4)
C(12) C(11) C(14) F(3) -97.0(3)
C(14) C(11) C(12) C(13) 175.0(3)
C(11) C(12) C(13) N(3) 7.5(5)
C(11) C(12) C(13) C(15) -171.3(3)
N(3) C(13) C(15) F(4) 176.3(3)
N(3) C(13) C(15) F(5) -64.1(4)
N(3) C(13) C(15) F(6) 56.4(4)
C(12) C(13) C(15) F(4) -4.8(4)
C(12) C(13) C(15) F(5) 114.8(3)
C(12) C(13) C(15) F(6) -124.7(3)
N(3) C(16) C(17) C(18) -176.5(3)
N(3) C(16) C(21) C(20) 176.5(3)
C(17) C(16) C(21) C(20) 0.7(5)
C(21) C(16) C(17) C(18) -0.7(5)
C(16) C(17) C(18) C(19) 0.8(5)
C(17) C(18) C(19) C(20) -0.8(5)
C(17) C(18) C(19) C(41) 177.5(3)
C(18) C(19) C(20) C(21) 0.8(5)
C(18) C(19) C(41) C(42) -88.5(4)
C(20) C(19) C(41) C(42) 89.8(4)
C(41) C(19) C(20) C(21) -177.6(3)
C(19) C(20) C(21) C(16) -0.7(5)
O(2) C(22) C(23) C(24) 2.3(6)
O(2) C(22) C(25) F(7) -61.4(3)
O(2) C(22) C(25) F(8) 177.7(3)
O(2) C(22) C(25) F(9) 57.2(4)
C(23) C(22) C(25) F(7) 116.4(3)
C(23) C(22) C(25) F(8) -4.4(5)
C(23) C(22) C(25) F(9) -125.0(3)
C(25) C(22) C(23) C(24) -175.1(3)
C(22) C(23) C(24) N(4) -0.8(6)
C(22) C(23) C(24) C(26) 178.4(3)
N(4) C(24) C(26) F(10) 83.6(4)
N(4) C(24) C(26) F(11) -158.1(3)
N(4) C(24) C(26) F(12) -38.0(5)
C(23) C(24) C(26) F(10) -95.6(4)
C(23) C(24) C(26) F(11) 22.7(4)
C(23) C(24) C(26) F(12) 142.8(3)
N(4) C(27) C(28) C(29) 177.3(3)
N(4) C(27) C(32) C(31) -177.2(3)
C(28) C(27) C(32) C(31) -1.1(5)
C(32) C(27) C(28) C(29) 1.3(5)
C(27) C(28) C(29) C(30) -0.6(5)
C(28) C(29) C(30) C(31) -0.3(5)
C(28) C(29) C(30) C(47) -177.4(3)
C(29) C(30) C(31) C(32) 0.5(5)
C(29) C(30) C(47) C(48) 76.6(4)
C(31) C(30) C(47) C(48) -100.4(4)
C(47) C(30) C(31) C(32) 177.5(3)
C(30) C(31) C(32) C(27) 0.2(5)
C(19) C(41) C(42) C(43) 177.7(3)
C(41) C(42) C(43) C(44) -73.1(4)
C(42) C(43) C(44) C(45) 178.1(3)
C(43) C(44) C(45) C(46) -177.2(3)
C(30) C(47) C(48) C(49) 177.4(3)
C(47) C(48) C(49) C(50) -174.0(3)
C(48) C(49) C(50) C(51) 167.3(3)
C(49) C(50) C(51) C(52) -179.6(3)
